data_4505955
loop_
_publ_author_name
'Yamada, Ryo'
'Tokoro, Hiroko'
'Ozaki, Noriaki'
'Ohkoshi, Shin-ichi'

_publ_section_title
;
 Magnetic Dimensional Crossover from Two- to Three-Dimensional Heisenberg
 Magnetism in a Cu--W Cyano-Bridged Bimetal Assembly
;
_journal_issue 4
_journal_name_full 'Crystal Growth &amp; Design'
_journal_page_first 2013
_journal_paper_doi 10.1021/cg201710s
_journal_volume 12
_journal_year 2012
_chemical_formula_moiety 'C64 H48 Cu6 N48 O8 W4'
_chemical_formula_sum 'C64 H48 Cu6 N48 O8 W4'
_chemical_formula_weight 2734.16
_space_group_IT_number 14
_symmetry_cell_setting monoclinic
_symmetry_Int_Tables_number 14
_symmetry_space_group_name_Hall '-P 2ybc'
_symmetry_space_group_name_H-M 'P 1 21/c 1'
_atom_sites_solution_hydrogens geom
_atom_sites_solution_primary direct
_atom_sites_solution_secondary difmap
_cell_angle_alpha 90.0000
_cell_angle_beta 91.8630(7)
_cell_angle_gamma 90.0000
_cell_formula_units_Z 4
_cell_length_a 15.7365(3)
_cell_length_b 21.1555(4)
_cell_length_c 27.1871(5)
_cell_measurement_reflns_used 55304
_cell_measurement_temperature 296
_cell_measurement_theta_max 27.47
_cell_measurement_theta_min 3.00
_cell_volume 9046.2(3)
_computing_cell_refinement 'RAPID AUTO'
_computing_data_collection 'RAPID AUTO (Rigaku, ????)'
_computing_data_reduction 'RAPID AUTO'
_computing_molecular_graphics 'CrystalStructure 4.0'
_computing_publication_material 'CrystalStructure 4.0 (Rigaku, 2010)'
_computing_structure_refinement 'SHELXL97 (Sheldrick, 2008)'
_computing_structure_solution 'SHELXS97 (Sheldrick, 2008)'
_diffrn_ambient_temperature 296
_diffrn_detector_area_resol_mean 10.000
_diffrn_measured_fraction_theta_full 0.997
_diffrn_measured_fraction_theta_max 0.997
_diffrn_measurement_device_type 'Rigaku R-AXIS RAPID'
_diffrn_measurement_method \w
_diffrn_radiation_type 'Mo K\a'
_diffrn_radiation_wavelength 0.71075
_diffrn_reflns_av_R_equivalents 0.0866
_diffrn_reflns_limit_h_max 20
_diffrn_reflns_limit_h_min -20
_diffrn_reflns_limit_k_max 27
_diffrn_reflns_limit_k_min -27
_diffrn_reflns_limit_l_max 35
_diffrn_reflns_limit_l_min -30
_diffrn_reflns_number 88064
_diffrn_reflns_theta_full 27.47
_diffrn_reflns_theta_max 27.47
_diffrn_standards_number 0
_exptl_absorpt_coefficient_mu 6.520
_exptl_absorpt_correction_type none
_exptl_crystal_colour yellow
_exptl_crystal_density_diffrn 1.949
_exptl_crystal_density_method 'not measured'
_exptl_crystal_description platelet
_exptl_crystal_F_000 5016.00
_exptl_crystal_size_max 0.050
_exptl_crystal_size_mid 0.050
_exptl_crystal_size_min 0.010
_refine_diff_density_max 1.590
_refine_diff_density_min -1.360
_refine_ls_extinction_method none
_refine_ls_goodness_of_fit_ref 1.032
_refine_ls_hydrogen_treatment constr
_refine_ls_number_parameters 1174
_refine_ls_number_reflns 20656
_refine_ls_number_restraints 0
_refine_ls_R_factor_gt 0.0450
_refine_ls_shift/su_max 0.002
_refine_ls_structure_factor_coef Fsqd
_refine_ls_weighting_details 'w = 1/[\s^2^(Fo^2^)+(0.0306P)^2^+8.6044P] where P=(Fo^2^+2Fc^2^)/3'
_refine_ls_weighting_scheme calc
_refine_ls_wR_factor_ref 0.0965
_reflns_number_gt 14065
_reflns_number_total 20656
_reflns_threshold_expression F^2^>2.0\s(F^2^)
_cod_data_source_file cg201710s_si_002.cif
_cod_data_source_block 100729-CuWprm
_cod_database_code 4505955

loop_
_symmetry_equiv_pos_site_id
_symmetry_equiv_pos_as_xyz
1 +X,+Y,+Z
2 -X,1/2+Y,1/2-Z
3 -X,-Y,-Z
4 +X,1/2-Y,1/2+Z

loop_
_atom_site_label
_atom_site_type_symbol
_atom_site_fract_x
_atom_site_fract_y
_atom_site_fract_z
_atom_site_U_iso_or_equiv
_atom_site_adp_type
_atom_site_occupancy
_atom_site_symmetry_multiplicity
_atom_site_calc_flag
_atom_site_refinement_flags
W(1) W 0.082339(15) 0.560084(12) 0.301863(9) 0.01500(6) Uani 1.0 4 d .
W(4) W -0.197999(15) 0.558565(12) 0.067520(9) 0.01461(6) Uani 1.0 4 d .
W(3) W 0.419643(16) 0.433006(13) 0.189662(9) 0.01652(7) Uani 1.0 4 d .
W(2) W 0.298681(15) 0.931909(13) 0.073026(9) 0.01684(7) Uani 1.0 4 d .
Cu(5) Cu 0.11813(5) 0.49834(4) 0.11494(3) 0.01892(18) Uani 1.0 4 d .
Cu(2) Cu 0.0000 1.0000 0.0000 0.0268(3) Uani 1.0 2 d .
Cu(3) Cu 0.5000 0.5000 0.0000 0.0179(3) Uani 1.0 2 d .
Cu(4) Cu -0.24879(5) 0.48806(4) 0.24558(3) 0.01921(18) Uani 1.0 4 d .
Cu(7) Cu 0.02778(5) 0.29861(4) 0.26850(3) 0.02400(19) Uani 1.0 4 d .
Cu(6) Cu 0.40077(5) 0.69437(4) 0.14461(3) 0.02351(19) Uani 1.0 4 d .
Cu(1) Cu 0.38332(5) 0.50088(4) 0.38265(3) 0.02156(19) Uani 1.0 4 d .
O(1) O 0.3576(3) 0.7249(3) 0.20828(17) 0.0285(12) Uani 1.0 4 d .
O(7) O 0.4414(8) 0.3609(5) 0.4822(4) 0.144(5) Uani 1.0 4 d .
O(8) O 0.3131(6) 0.1918(5) 0.0257(5) 0.160(5) Uani 1.0 4 d .
O(2) O 0.5199(3) 0.7053(3) 0.17070(18) 0.0272(12) Uani 1.0 4 d .
O(5) O 0.3358(8) 0.8098(7) 0.4554(8) 0.244(9) Uani 1.0 4 d .
O(6) O 0.0648(8) 0.7997(6) 0.4270(7) 0.219(8) Uani 1.0 4 d .
O(4) O 0.1478(3) 0.2822(3) 0.29089(18) 0.0271(12) Uani 1.0 4 d .
O(3) O -0.0114(4) 0.2756(3) 0.33457(18) 0.0362(13) Uani 1.0 4 d .
N(28) N -0.3763(4) 0.5074(3) 0.0147(3) 0.0267(14) Uani 1.0 4 d .
N(39) N 0.4914(4) 0.5963(3) 0.02042(19) 0.0224(13) Uani 1.0 4 d .
N(24) N 0.4792(4) 0.4683(3) 0.0780(3) 0.0337(16) Uani 1.0 4 d .
N(26) N -0.1987(4) 0.5108(3) 0.1824(3) 0.0286(14) Uani 1.0 4 d .
N(3) N -0.1183(4) 0.5202(3) 0.2862(3) 0.0346(16) Uani 1.0 4 d .
N(40) N 0.4502(4) 0.6729(3) 0.0770(2) 0.0228(13) Uani 1.0 4 d .
N(19) N 0.6230(4) 0.4679(3) 0.2035(3) 0.0306(15) Uani 1.0 4 d .
N(45) N 0.2815(4) 0.6765(3) 0.1162(2) 0.0254(14) Uani 1.0 4 d .
N(12) N 0.2955(4) 0.9638(3) 0.1911(3) 0.0305(15) Uani 1.0 4 d .
N(46) N 0.1663(4) 0.6058(3) 0.1042(3) 0.0348(17) Uani 1.0 4 d .
N(37) N -0.0340(4) 0.9069(3) 0.0027(3) 0.0355(16) Uani 1.0 4 d .
N(13) N 0.4981(4) 0.9765(3) 0.0938(2) 0.0265(14) Uani 1.0 4 d .
N(15) N 0.3492(4) 0.9909(4) -0.0349(3) 0.0401(17) Uani 1.0 4 d .
N(17) N 0.4321(5) 0.4897(4) 0.3024(3) 0.0405(17) Uani 1.0 4 d .
N(1) N 0.2655(4) 0.5200(3) 0.3554(3) 0.0279(15) Uani 1.0 4 d .
N(33) N 0.4129(4) 0.5940(3) 0.3794(3) 0.0298(15) Uani 1.0 4 d .
N(25) N 0.0014(4) 0.5206(3) 0.0923(2) 0.0254(14) Uani 1.0 4 d .
N(22) N 0.2367(4) 0.4766(3) 0.1366(2) 0.0250(14) Uani 1.0 4 d .
N(35) N 0.3486(4) 0.4072(3) 0.3823(3) 0.0268(14) Uani 1.0 4 d .
N(18) N 0.5215(5) 0.3134(4) 0.2439(3) 0.047(2) Uani 1.0 4 d .
N(21) N 0.4159(4) 0.5883(3) 0.1757(3) 0.0326(15) Uani 1.0 4 d .
N(5) N 0.0636(4) 0.4048(3) 0.2920(3) 0.0333(16) Uani 1.0 4 d .
N(7) N -0.0152(4) 0.6840(3) 0.2509(3) 0.0361(17) Uani 1.0 4 d .
N(36) N 0.2473(6) 0.3277(5) 0.3981(4) 0.080(3) Uani 1.0 4 d .
N(30) N -0.1003(5) 0.6821(4) 0.1185(3) 0.054(3) Uani 1.0 4 d .
N(11) N 0.3968(4) 0.8075(3) 0.1216(3) 0.0325(15) Uani 1.0 4 d .
N(43) N -0.2056(4) 0.3959(3) 0.2360(2) 0.0219(13) Uani 1.0 4 d .
N(16) N 0.1173(4) 0.9755(4) 0.0199(3) 0.0350(17) Uani 1.0 4 d .
N(2) N 0.0918(4) 0.5200(3) 0.1841(2) 0.0241(13) Uani 1.0 4 d .
N(29) N -0.1423(4) 0.5246(3) -0.0458(2) 0.0250(14) Uani 1.0 4 d .
N(20) N 0.2683(5) 0.3644(4) 0.2519(3) 0.0482(19) Uani 1.0 4 d .
N(44) N -0.0938(4) 0.3213(3) 0.2457(2) 0.0224(13) Uani 1.0 4 d .
N(23) N 0.3724(5) 0.3080(4) 0.1209(3) 0.058(3) Uani 1.0 4 d .
N(6) N 0.2353(4) 0.6441(4) 0.2531(3) 0.0431(18) Uani 1.0 4 d .
N(41) N -0.2888(4) 0.5798(3) 0.2541(2) 0.0237(13) Uani 1.0 4 d .
N(32) N -0.2468(5) 0.6816(4) -0.0025(3) 0.0476(19) Uani 1.0 4 d .
N(31) N -0.3563(4) 0.6263(4) 0.1253(3) 0.0404(17) Uani 1.0 4 d .
N(42) N -0.3898(6) 0.6580(5) 0.2741(4) 0.082(3) Uani 1.0 4 d .
N(27) N -0.1910(6) 0.4025(4) 0.0653(4) 0.070(3) Uani 1.0 4 d .
N(10) N 0.2853(6) 0.8173(4) -0.0088(3) 0.066(3) Uani 1.0 4 d .
N(47) N 0.0673(4) 0.3134(3) 0.1982(2) 0.0252(13) Uani 1.0 4 d .
N(9) N 0.1478(4) 0.8467(4) 0.1215(3) 0.0466(19) Uani 1.0 4 d .
N(8) N 0.1007(7) 0.6803(4) 0.3788(3) 0.073(3) Uani 1.0 4 d .
N(14) N 0.2815(6) 1.0869(4) 0.0892(4) 0.075(3) Uani 1.0 4 d .
N(4) N 0.0314(5) 0.5103(4) 0.4124(3) 0.0385(17) Uani 1.0 4 d .
N(48) N 0.0956(4) 0.3864(3) 0.1352(2) 0.0281(15) Uani 1.0 4 d .
N(38) N -0.0319(7) 0.8094(6) 0.0459(6) 0.118(5) Uani 1.0 4 d .
N(34) N 0.3998(6) 0.6896(5) 0.3325(5) 0.100(4) Uani 1.0 4 d .
C(28) C -0.3142(4) 0.5246(4) 0.0319(3) 0.0207(15) Uani 1.0 4 d .
C(25) C -0.0670(4) 0.5351(4) 0.0815(3) 0.0222(16) Uani 1.0 4 d .
C(48) C 0.5369(5) 0.6390(4) -0.0022(3) 0.0310(18) Uani 1.0 4 d .
C(26) C -0.1946(4) 0.5273(4) 0.1429(3) 0.0248(16) Uani 1.0 4 d .
C(47) C 0.5399(5) 0.7006(4) 0.0127(3) 0.0340(18) Uani 1.0 4 d .
C(3) C -0.0503(5) 0.5365(4) 0.2924(3) 0.0249(16) Uani 1.0 4 d .
C(46) C 0.4942(5) 0.7174(4) 0.0534(3) 0.0331(18) Uani 1.0 4 d .
C(5) C 0.0762(4) 0.4576(4) 0.2974(3) 0.0214(15) Uani 1.0 4 d .
C(4) C 0.0476(5) 0.5268(4) 0.3743(3) 0.0266(17) Uani 1.0 4 d .
C(45) C 0.4504(4) 0.6145(4) 0.0592(3) 0.0239(16) Uani 1.0 4 d .
C(7) C 0.0174(4) 0.6398(4) 0.2667(3) 0.0231(16) Uani 1.0 4 d .
C(30) C -0.1347(5) 0.6397(4) 0.1007(3) 0.0277(17) Uani 1.0 4 d .
C(60) C 0.2506(6) 0.7121(5) 0.0790(4) 0.055(3) Uani 1.0 4 d .
C(31) C -0.3019(5) 0.6029(4) 0.1051(3) 0.0245(16) Uani 1.0 4 d .
C(59) C 0.1754(6) 0.6961(5) 0.0536(4) 0.069(4) Uani 1.0 4 d .
C(27) C -0.1932(5) 0.4560(4) 0.0659(3) 0.0344(19) Uani 1.0 4 d .
C(58) C 0.1354(6) 0.6426(5) 0.0685(4) 0.055(3) Uani 1.0 4 d .
C(20) C 0.3201(5) 0.3871(4) 0.2302(3) 0.0307(18) Uani 1.0 4 d .
C(21) C 0.4193(4) 0.5358(4) 0.1827(3) 0.0210(15) Uani 1.0 4 d .
C(57) C 0.2369(5) 0.6253(4) 0.1267(3) 0.0299(17) Uani 1.0 4 d .
C(11) C 0.3643(4) 0.8511(4) 0.1054(3) 0.0213(15) Uani 1.0 4 d .
C(18) C 0.4852(5) 0.3542(4) 0.2252(3) 0.0263(17) Uani 1.0 4 d .
C(41) C -0.0148(6) 0.8719(5) 0.0408(4) 0.061(3) Uani 1.0 4 d .
C(19) C 0.5527(5) 0.4574(4) 0.1978(3) 0.0240(16) Uani 1.0 4 d .
C(17) C 0.4290(5) 0.4698(4) 0.2636(3) 0.0230(16) Uani 1.0 4 d .
C(42) C -0.0687(9) 0.7837(6) 0.0036(8) 0.120(8) Uani 1.0 4 d .
C(22) C 0.3005(5) 0.4611(3) 0.1540(3) 0.0223(15) Uani 1.0 4 d .
C(2) C 0.0859(4) 0.5335(3) 0.2252(3) 0.0201(15) Uani 1.0 4 d .
C(44) C -0.0737(7) 0.8791(6) -0.0346(5) 0.078(4) Uani 1.0 4 d .
C(1) C 0.2018(5) 0.5311(3) 0.3361(3) 0.0227(16) Uani 1.0 4 d .
C(12) C 0.2997(4) 0.9520(4) 0.1505(3) 0.0257(16) Uani 1.0 4 d .
C(33) C 0.3849(6) 0.6287(5) 0.3413(5) 0.087(5) Uani 1.0 4 d .
C(16) C 0.1795(5) 0.9596(4) 0.0380(3) 0.0235(16) Uani 1.0 4 d .
C(29) C -0.1577(4) 0.5369(4) -0.0061(3) 0.0238(16) Uani 1.0 4 d .
C(34) C 0.4461(9) 0.7191(6) 0.3699(6) 0.093(5) Uani 1.0 4 d .
C(23) C 0.3886(5) 0.3513(4) 0.1455(3) 0.0317(19) Uani 1.0 4 d .
C(6) C 0.1821(5) 0.6157(4) 0.2697(3) 0.0282(17) Uani 1.0 4 d .
C(36) C 0.4588(8) 0.6236(6) 0.4109(5) 0.082(4) Uani 1.0 4 d .
C(32) C -0.2295(5) 0.6383(4) 0.0212(3) 0.0317(18) Uani 1.0 4 d .
C(40) C 0.3964(5) 0.3633(4) 0.3622(3) 0.0318(18) Uani 1.0 4 d .
C(13) C 0.4297(4) 0.9607(4) 0.0855(3) 0.0199(15) Uani 1.0 4 d .
C(39) C 0.3766(4) 0.3031(3) 0.3598(3) 0.0245(16) Uani 1.0 4 d .
C(15) C 0.3350(5) 0.9702(4) 0.0025(3) 0.0279(17) Uani 1.0 4 d .
C(38) C 0.3037(6) 0.2844(4) 0.3775(4) 0.048(3) Uani 1.0 4 d .
C(10) C 0.2882(6) 0.8569(4) 0.0193(3) 0.0350(19) Uani 1.0 4 d .
C(37) C 0.2753(6) 0.3901(4) 0.4008(3) 0.043(2) Uani 1.0 4 d .
C(56) C -0.2490(6) 0.3557(4) 0.2074(4) 0.053(3) Uani 1.0 4 d .
C(55) C -0.2160(6) 0.2977(5) 0.1964(5) 0.072(4) Uani 1.0 4 d .
C(14) C 0.2875(6) 1.0334(4) 0.0833(3) 0.041(2) Uani 1.0 4 d .
C(54) C -0.1376(6) 0.2819(4) 0.2158(4) 0.050(3) Uani 1.0 4 d .
C(24) C 0.4592(5) 0.4546(4) 0.1161(3) 0.0262(17) Uani 1.0 4 d .
C(53) C -0.1301(4) 0.3769(4) 0.2556(3) 0.0236(16) Uani 1.0 4 d .
C(52) C -0.2375(5) 0.6275(4) 0.2420(3) 0.0335(18) Uani 1.0 4 d .
C(9) C 0.1994(5) 0.8753(4) 0.1042(3) 0.0307(18) Uani 1.0 4 d .
C(51) C -0.2562(5) 0.6879(4) 0.2449(3) 0.0279(17) Uani 1.0 4 d .
C(8) C 0.0953(6) 0.6383(4) 0.3535(3) 0.041(2) Uani 1.0 4 d .
C(50) C -0.3297(7) 0.7026(5) 0.2605(4) 0.058(3) Uani 1.0 4 d .
C(49) C -0.3640(5) 0.5952(4) 0.2703(3) 0.039(2) Uani 1.0 4 d .
C(64) C 0.1143(5) 0.2698(4) 0.1761(3) 0.0337(18) Uani 1.0 4 d .
C(63) C 0.1552(6) 0.2840(5) 0.1332(4) 0.051(3) Uani 1.0 4 d .
C(62) C 0.1440(6) 0.3440(4) 0.1143(3) 0.041(2) Uani 1.0 4 d .
C(61) C 0.0604(4) 0.3696(4) 0.1764(3) 0.0258(16) Uani 1.0 4 d .
C(43) C -0.0963(10) 0.8163(7) -0.0346(7) 0.125(7) Uani 1.0 4 d .
C(35) C 0.4795(11) 0.6871(7) 0.4047(6) 0.130(7) Uani 1.0 4 d .
H(16) H 0.5680 0.6268 -0.0291 0.0371 Uiso 1.0 4 calc R
H(15) H 0.5716 0.7304 -0.0039 0.0408 Uiso 1.0 4 calc R
H(14) H 0.4941 0.7591 0.0643 0.0397 Uiso 1.0 4 calc R
H(13) H 0.4192 0.5841 0.0756 0.0287 Uiso 1.0 4 calc R
H(28) H 0.2799 0.7483 0.0699 0.0660 Uiso 1.0 4 calc R
H(27) H 0.1535 0.7207 0.0277 0.0825 Uiso 1.0 4 calc R
H(26) H 0.0841 0.6314 0.0530 0.0654 Uiso 1.0 4 calc R
H(25) H 0.2577 0.6005 0.1527 0.0359 Uiso 1.0 4 calc R
H(9) H 0.0134 0.8917 0.0671 0.0727 Uiso 1.0 4 calc R
H(10) H -0.0742 0.7400 0.0022 0.1444 Uiso 1.0 4 calc R
H(12) H -0.0873 0.9031 -0.0624 0.0939 Uiso 1.0 4 calc R
H(1) H 0.3508 0.6078 0.3179 0.1045 Uiso 1.0 4 calc R
H(2) H 0.4527 0.7628 0.3695 0.1112 Uiso 1.0 4 calc R
H(4) H 0.4791 0.6024 0.4389 0.0988 Uiso 1.0 4 calc R
H(8) H 0.4474 0.3760 0.3490 0.0382 Uiso 1.0 4 calc R
H(7) H 0.4133 0.2742 0.3459 0.0294 Uiso 1.0 4 calc R
H(6) H 0.2894 0.2417 0.3764 0.0576 Uiso 1.0 4 calc R
H(5) H 0.2419 0.4202 0.4160 0.0513 Uiso 1.0 4 calc R
H(24) H -0.3025 0.3670 0.1948 0.0635 Uiso 1.0 4 calc R
H(23) H -0.2463 0.2696 0.1761 0.0860 Uiso 1.0 4 calc R
H(22) H -0.1141 0.2430 0.2080 0.0598 Uiso 1.0 4 calc R
H(21) H -0.1015 0.4041 0.2773 0.0283 Uiso 1.0 4 calc R
H(20) H -0.1843 0.6170 0.2306 0.0401 Uiso 1.0 4 calc R
H(19) H -0.2176 0.7188 0.2361 0.0335 Uiso 1.0 4 calc R
H(18) H -0.3437 0.7452 0.2628 0.0696 Uiso 1.0 4 calc R
H(17) H -0.4008 0.5632 0.2794 0.0470 Uiso 1.0 4 calc R
H(32) H 0.1197 0.2296 0.1897 0.0405 Uiso 1.0 4 calc R
H(31) H 0.1887 0.2543 0.1177 0.0616 Uiso 1.0 4 calc R
H(30) H 0.1716 0.3549 0.0858 0.0494 Uiso 1.0 4 calc R
H(29) H 0.0276 0.3998 0.1918 0.0309 Uiso 1.0 4 calc R
H(11) H -0.1289 0.7982 -0.0600 0.1499 Uiso 1.0 4 calc R
H(3) H 0.5185 0.7061 0.4264 0.1555 Uiso 1.0 4 calc R

loop_
_atom_site_aniso_label
_atom_site_aniso_U_11
_atom_site_aniso_U_22
_atom_site_aniso_U_33
_atom_site_aniso_U_12
_atom_site_aniso_U_13
_atom_site_aniso_U_23
W(1) 0.01472(13) 0.01632(14) 0.01397(12) -0.00006(10) 0.00039(10) 0.00044(10)
W(4) 0.01212(13) 0.01883(14) 0.01288(13) 0.00043(10) 0.00040(9) -0.00091(11)
W(3) 0.01282(13) 0.01760(14) 0.01902(13) 0.00048(10) -0.00150(10) 0.00127(11)
W(2) 0.01367(13) 0.02179(15) 0.01504(13) -0.00102(10) 0.00037(10) 0.00307(11)
Cu(5) 0.0119(4) 0.0311(5) 0.0137(4) 0.0027(4) -0.0007(3) -0.0016(4)
Cu(2) 0.0157(6) 0.0275(7) 0.0368(8) 0.0028(5) -0.0055(6) 0.0029(6)
Cu(3) 0.0123(6) 0.0231(7) 0.0183(6) -0.0029(5) 0.0006(5) -0.0032(5)
Cu(4) 0.0204(4) 0.0213(5) 0.0162(4) 0.0020(4) 0.0052(3) 0.0041(4)
Cu(7) 0.0189(4) 0.0288(5) 0.0245(5) 0.0037(4) 0.0027(4) 0.0049(4)
Cu(6) 0.0186(4) 0.0285(5) 0.0235(5) -0.0032(4) 0.0021(4) -0.0044(4)
Cu(1) 0.0154(4) 0.0239(5) 0.0251(5) 0.0030(4) -0.0035(4) -0.0026(4)
O(1) 0.032(3) 0.029(3) 0.025(3) -0.006(3) 0.006(3) -0.009(3)
O(7) 0.193(11) 0.127(10) 0.109(9) 0.031(8) -0.025(8) 0.014(7)
O(8) 0.117(9) 0.099(9) 0.266(15) 0.008(7) 0.038(9) 0.072(9)
O(2) 0.023(3) 0.024(3) 0.035(3) -0.000(2) -0.002(3) -0.000(3)
O(5) 0.132(11) 0.137(12) 0.46(3) 0.022(9) 0.009(14) 0.069(15)
O(6) 0.136(10) 0.115(11) 0.41(3) -0.020(8) 0.000(13) -0.095(13)
O(4) 0.022(3) 0.024(3) 0.035(3) -0.003(2) 0.001(3) 0.001(3)
O(3) 0.042(4) 0.041(4) 0.027(3) 0.014(3) 0.012(3) 0.008(3)
N(28) 0.017(3) 0.028(4) 0.035(4) -0.004(3) -0.003(3) -0.002(3)
N(39) 0.029(4) 0.027(4) 0.010(3) -0.003(3) -0.001(3) -0.003(3)
N(24) 0.042(4) 0.033(4) 0.027(4) -0.007(3) 0.008(3) 0.001(3)
N(26) 0.022(4) 0.040(4) 0.024(4) 0.002(3) 0.005(3) 0.006(3)
N(3) 0.017(4) 0.042(5) 0.045(4) 0.002(3) -0.005(3) 0.009(4)
N(40) 0.020(3) 0.025(4) 0.024(3) 0.001(3) 0.005(3) -0.002(3)
N(19) 0.017(4) 0.036(4) 0.039(4) -0.001(3) -0.002(3) 0.001(3)
N(45) 0.025(3) 0.022(4) 0.029(4) -0.003(3) -0.003(3) 0.004(3)
N(12) 0.028(4) 0.037(4) 0.027(4) -0.002(3) 0.013(3) -0.008(3)
N(46) 0.023(4) 0.036(4) 0.046(5) -0.016(3) -0.008(3) 0.006(4)
N(37) 0.033(4) 0.028(4) 0.046(5) 0.003(3) -0.004(4) -0.000(4)
N(13) 0.021(4) 0.031(4) 0.027(4) -0.008(3) -0.003(3) 0.001(3)
N(15) 0.043(5) 0.048(5) 0.029(4) 0.001(4) 0.006(3) 0.016(4)
N(17) 0.052(5) 0.045(5) 0.025(4) -0.003(4) 0.006(3) -0.010(4)
N(1) 0.024(4) 0.027(4) 0.033(4) 0.003(3) -0.003(3) 0.010(3)
N(33) 0.026(4) 0.025(4) 0.039(4) -0.002(3) -0.002(3) -0.004(3)
N(25) 0.018(3) 0.035(4) 0.024(4) 0.001(3) 0.002(3) -0.003(3)
N(22) 0.024(4) 0.027(4) 0.024(4) -0.000(3) -0.002(3) -0.000(3)
N(35) 0.017(3) 0.034(4) 0.029(4) 0.006(3) 0.003(3) 0.001(3)
N(18) 0.049(5) 0.041(5) 0.051(5) 0.013(4) -0.008(4) 0.017(4)
N(21) 0.031(4) 0.025(4) 0.042(4) -0.001(3) -0.001(3) -0.003(3)
N(5) 0.041(4) 0.026(4) 0.033(4) 0.002(3) -0.004(3) 0.002(3)
N(7) 0.032(4) 0.028(4) 0.048(5) 0.009(3) -0.005(4) 0.010(4)
N(36) 0.075(7) 0.058(7) 0.106(9) -0.015(5) 0.013(6) 0.004(6)
N(30) 0.063(6) 0.038(5) 0.060(6) -0.014(4) -0.011(5) -0.014(4)
N(11) 0.023(4) 0.035(4) 0.039(4) 0.001(3) -0.000(3) 0.006(4)
N(43) 0.020(3) 0.022(4) 0.024(3) -0.000(3) 0.003(3) 0.004(3)
N(16) 0.025(4) 0.048(5) 0.032(4) 0.004(3) -0.004(3) 0.011(4)
N(2) 0.023(3) 0.031(4) 0.018(3) 0.001(3) -0.002(3) 0.001(3)
N(29) 0.020(3) 0.038(4) 0.018(3) 0.005(3) 0.005(3) -0.004(3)
N(20) 0.039(5) 0.048(5) 0.058(5) -0.005(4) 0.013(4) 0.010(4)
N(44) 0.024(3) 0.020(3) 0.024(3) 0.007(3) -0.000(3) -0.002(3)
N(23) 0.055(5) 0.048(5) 0.070(6) -0.008(4) -0.011(5) -0.012(5)
N(6) 0.037(4) 0.049(5) 0.043(5) -0.012(4) 0.003(4) 0.012(4)
N(41) 0.022(3) 0.017(3) 0.032(4) 0.001(3) -0.002(3) 0.002(3)
N(32) 0.048(5) 0.043(5) 0.051(5) 0.010(4) -0.003(4) 0.010(4)
N(31) 0.037(4) 0.041(5) 0.044(5) 0.011(4) 0.008(4) -0.007(4)
N(42) 0.082(7) 0.057(7) 0.108(9) 0.021(6) 0.014(6) 0.000(6)
N(27) 0.096(7) 0.024(5) 0.088(7) -0.000(5) -0.027(6) -0.002(5)
N(10) 0.124(8) 0.038(5) 0.036(5) -0.019(5) 0.001(5) -0.012(4)
N(47) 0.025(3) 0.029(4) 0.022(3) -0.000(3) 0.005(3) 0.003(3)
N(9) 0.032(4) 0.062(6) 0.046(5) -0.011(4) 0.005(4) 0.014(4)
N(8) 0.139(9) 0.039(5) 0.039(5) -0.003(6) -0.007(6) -0.015(4)
N(14) 0.104(8) 0.024(5) 0.095(8) 0.005(5) -0.027(6) 0.006(5)
N(4) 0.050(5) 0.050(5) 0.015(4) -0.010(4) 0.007(3) 0.007(4)
N(48) 0.035(4) 0.031(4) 0.020(4) -0.003(3) 0.008(3) -0.002(3)
N(38) 0.071(8) 0.076(9) 0.207(15) -0.027(7) 0.006(9) 0.044(9)
N(34) 0.070(7) 0.051(7) 0.177(12) -0.010(6) -0.018(8) 0.037(8)
C(28) 0.016(4) 0.023(4) 0.023(4) 0.002(3) 0.007(3) 0.001(3)
C(25) 0.016(4) 0.029(4) 0.021(4) -0.009(3) -0.001(3) -0.000(3)
C(48) 0.037(5) 0.031(5) 0.025(4) -0.005(4) 0.011(4) -0.004(4)
C(26) 0.020(4) 0.029(5) 0.025(4) 0.007(3) -0.002(3) -0.001(4)
C(47) 0.032(5) 0.032(5) 0.038(5) -0.003(4) 0.005(4) 0.006(4)
C(3) 0.026(4) 0.022(4) 0.026(4) 0.009(3) -0.004(3) 0.008(3)
C(46) 0.036(5) 0.028(5) 0.036(5) 0.002(4) 0.008(4) 0.004(4)
C(5) 0.019(4) 0.023(4) 0.022(4) 0.005(3) -0.002(3) 0.001(3)
C(4) 0.027(4) 0.026(4) 0.027(4) -0.009(4) 0.002(3) -0.001(4)
C(45) 0.023(4) 0.025(4) 0.023(4) -0.002(3) -0.000(3) -0.001(3)
C(7) 0.018(4) 0.026(4) 0.025(4) -0.007(3) -0.002(3) -0.001(4)
C(30) 0.025(4) 0.025(4) 0.033(5) 0.010(4) -0.005(4) -0.004(4)
C(60) 0.044(6) 0.050(6) 0.070(7) -0.021(5) -0.023(5) 0.028(5)
C(31) 0.022(4) 0.027(4) 0.025(4) 0.006(3) 0.005(3) -0.000(4)
C(59) 0.070(7) 0.045(6) 0.088(8) -0.026(6) -0.052(7) 0.038(6)
C(27) 0.037(5) 0.029(5) 0.037(5) -0.001(4) -0.005(4) -0.001(4)
C(58) 0.039(5) 0.052(6) 0.071(7) -0.015(5) -0.031(5) 0.026(6)
C(20) 0.032(5) 0.028(5) 0.032(5) -0.010(4) 0.004(4) 0.007(4)
C(21) 0.018(4) 0.026(4) 0.019(4) -0.004(3) -0.001(3) -0.002(3)
C(57) 0.030(4) 0.026(4) 0.033(5) 0.001(4) -0.004(4) 0.007(4)
C(11) 0.017(4) 0.026(4) 0.021(4) -0.005(3) 0.001(3) 0.002(3)
C(18) 0.025(4) 0.027(5) 0.027(4) 0.000(4) -0.004(3) 0.005(4)
C(41) 0.046(6) 0.049(7) 0.086(8) -0.016(5) -0.019(6) 0.017(6)
C(19) 0.022(4) 0.026(4) 0.023(4) -0.000(3) -0.006(3) 0.002(3)
C(17) 0.024(4) 0.023(4) 0.023(4) 0.003(3) 0.010(3) 0.006(3)
C(42) 0.075(11) 0.030(8) 0.26(3) -0.002(7) 0.024(13) -0.003(11)
C(22) 0.024(4) 0.017(4) 0.025(4) -0.004(3) 0.005(3) -0.002(3)
C(2) 0.021(4) 0.019(4) 0.021(4) -0.000(3) 0.001(3) 0.001(3)
C(44) 0.085(9) 0.074(9) 0.075(9) -0.024(7) -0.003(7) -0.023(7)
C(1) 0.023(4) 0.017(4) 0.027(4) -0.005(3) -0.003(3) 0.003(3)
C(12) 0.019(4) 0.026(4) 0.032(5) -0.001(3) 0.003(3) 0.002(4)
C(33) 0.052(7) 0.051(7) 0.154(13) -0.021(6) -0.058(8) 0.053(8)
C(16) 0.025(4) 0.019(4) 0.026(4) 0.003(3) 0.001(3) 0.002(3)
C(29) 0.018(4) 0.023(4) 0.030(5) 0.006(3) 0.003(3) 0.002(4)
C(34) 0.098(11) 0.038(7) 0.141(14) -0.017(7) 0.001(10) -0.005(8)
C(23) 0.028(4) 0.029(5) 0.038(5) 0.001(4) -0.006(4) -0.009(4)
C(6) 0.024(4) 0.029(5) 0.031(4) -0.001(4) -0.003(4) 0.009(4)
C(36) 0.118(11) 0.057(8) 0.069(8) -0.020(8) -0.031(8) -0.001(6)
C(32) 0.019(4) 0.035(5) 0.041(5) 0.005(4) 0.004(4) -0.001(4)
C(40) 0.022(4) 0.036(5) 0.038(5) 0.002(4) 0.006(4) -0.004(4)
C(13) 0.016(4) 0.026(4) 0.018(4) 0.002(3) 0.001(3) 0.004(3)
C(39) 0.019(4) 0.009(4) 0.046(5) 0.006(3) 0.004(3) -0.001(3)
C(15) 0.018(4) 0.028(5) 0.038(5) 0.000(3) -0.001(3) 0.006(4)
C(38) 0.047(6) 0.026(5) 0.071(7) 0.001(4) -0.003(5) -0.005(5)
C(10) 0.054(6) 0.031(5) 0.021(4) -0.004(4) 0.001(4) 0.006(4)
C(37) 0.047(6) 0.032(5) 0.051(6) 0.001(4) 0.019(5) -0.007(5)
C(56) 0.033(5) 0.036(6) 0.087(8) 0.011(4) -0.035(5) -0.014(5)
C(55) 0.050(6) 0.041(6) 0.121(10) 0.013(5) -0.047(7) -0.038(6)
C(14) 0.041(5) 0.036(5) 0.044(6) 0.002(4) -0.007(4) 0.014(4)
C(54) 0.044(5) 0.014(4) 0.090(8) 0.009(4) -0.024(5) -0.014(5)
C(24) 0.035(5) 0.020(4) 0.023(4) 0.000(4) -0.009(4) 0.001(3)
C(53) 0.018(4) 0.025(4) 0.027(4) 0.000(3) -0.004(3) -0.008(3)
C(52) 0.028(4) 0.027(5) 0.046(5) 0.006(4) 0.004(4) -0.000(4)
C(9) 0.030(4) 0.038(5) 0.024(4) -0.013(4) 0.001(4) 0.008(4)
C(51) 0.019(4) 0.019(4) 0.045(5) -0.004(3) 0.006(4) -0.005(4)
C(8) 0.064(6) 0.032(5) 0.028(5) -0.010(5) -0.000(4) 0.004(4)
C(50) 0.069(7) 0.021(5) 0.085(8) 0.004(5) 0.011(6) 0.004(5)
C(49) 0.035(5) 0.028(5) 0.056(6) 0.006(4) 0.019(4) 0.005(4)
C(64) 0.043(5) 0.028(5) 0.031(5) 0.010(4) 0.005(4) 0.000(4)
C(63) 0.069(7) 0.037(6) 0.050(6) 0.006(5) 0.021(5) -0.008(5)
C(62) 0.050(6) 0.045(6) 0.029(5) -0.000(5) 0.018(4) 0.008(4)
C(61) 0.021(4) 0.029(5) 0.027(4) 0.002(3) 0.005(3) -0.001(4)
C(43) 0.099(12) 0.058(10) 0.22(2) -0.033(9) -0.028(12) -0.052(11)
C(35) 0.192(17) 0.062(10) 0.130(14) -0.065(11) -0.071(13) 0.001(9)

loop_
_atom_type_symbol
_atom_type_description
_atom_type_scat_dispersion_real
_atom_type_scat_dispersion_imag
_atom_type_scat_source
Cu Cu 0.3201 1.2651
;
International Tables for Crystallography
(1992, Vol. C, Tables 4.2.6.8 and 6.1.1.4)
;
W W -0.8490 6.8722
;
International Tables for Crystallography
(1992, Vol. C, Tables 4.2.6.8 and 6.1.1.4)
;
C C 0.0033 0.0016
;
International Tables for Crystallography
(1992, Vol. C, Tables 4.2.6.8 and 6.1.1.4)
;
H H 0.0000 0.0000
;
International Tables for Crystallography
(1992, Vol. C, Table 6.1.1.4)
;
N N 0.0061 0.0033
;
International Tables for Crystallography
(1992, Vol. C, Tables 4.2.6.8 and 6.1.1.4)
;
O O 0.0106 0.0060
;
International Tables for Crystallography
(1992, Vol. C, Tables 4.2.6.8 and 6.1.1.4)
;

loop_
_geom_angle_atom_site_label_1
_geom_angle_atom_site_label_2
_geom_angle_atom_site_label_3
_geom_angle
_geom_angle_publ_flag
_geom_angle_site_symmetry_1
_geom_angle_site_symmetry_3
C(3) W(1) C(5) 73.8(3) yes . .
C(3) W(1) C(4) 76.2(3) yes . .
C(3) W(1) C(7) 71.8(3) yes . .
C(3) W(1) C(2) 83.1(3) yes . .
C(3) W(1) C(1) 144.4(3) yes . .
C(3) W(1) C(6) 142.1(3) yes . .
C(3) W(1) C(8) 108.9(3) yes . .
C(5) W(1) C(4) 73.5(3) yes . .
C(5) W(1) C(7) 136.8(3) yes . .
C(5) W(1) C(2) 71.8(3) yes . .
C(5) W(1) C(1) 77.2(3) yes . .
C(5) W(1) C(6) 123.4(3) yes . .
C(5) W(1) C(8) 142.9(3) yes . .
C(4) W(1) C(7) 121.3(3) yes . .
C(4) W(1) C(2) 143.4(3) yes . .
C(4) W(1) C(1) 76.1(3) yes . .
C(4) W(1) C(6) 138.3(3) yes . .
C(4) W(1) C(8) 71.5(3) yes . .
C(7) W(1) C(2) 78.8(3) yes . .
C(7) W(1) C(1) 143.0(3) yes . .
C(7) W(1) C(6) 74.8(3) yes . .
C(7) W(1) C(8) 74.1(3) yes . .
C(2) W(1) C(1) 107.0(3) yes . .
C(2) W(1) C(6) 73.2(3) yes . .
C(2) W(1) C(8) 144.7(3) yes . .
C(1) W(1) C(6) 72.3(3) yes . .
C(1) W(1) C(8) 82.8(3) yes . .
C(6) W(1) C(8) 78.1(3) yes . .
C(28) W(4) C(25) 142.8(3) yes . .
C(28) W(4) C(26) 108.5(3) yes . .
C(28) W(4) C(30) 145.1(3) yes . .
C(28) W(4) C(31) 73.5(3) yes . .
C(28) W(4) C(27) 71.8(3) yes . .
C(28) W(4) C(29) 77.6(3) yes . .
C(28) W(4) C(32) 79.8(3) yes . .
C(25) W(4) C(26) 76.5(3) yes . .
C(25) W(4) C(30) 71.5(3) yes . .
C(25) W(4) C(31) 138.8(3) yes . .
C(25) W(4) C(27) 74.8(3) yes . .
C(25) W(4) C(29) 78.8(3) yes . .
C(25) W(4) C(32) 119.1(3) yes . .
C(26) W(4) C(30) 81.4(3) yes . .
C(26) W(4) C(31) 71.4(3) yes . .
C(26) W(4) C(27) 73.3(3) yes . .
C(26) W(4) C(29) 144.6(3) yes . .
C(26) W(4) C(32) 142.7(3) yes . .
C(30) W(4) C(31) 78.8(3) yes . .
C(30) W(4) C(27) 141.6(3) yes . .
C(30) W(4) C(29) 114.0(3) yes . .
C(30) W(4) C(32) 73.5(3) yes . .
C(31) W(4) C(27) 118.0(3) yes . .
C(31) W(4) C(29) 140.7(3) yes . .
C(31) W(4) C(32) 76.9(3) yes . .
C(27) W(4) C(29) 76.0(3) yes . .
C(27) W(4) C(32) 141.1(3) yes . .
C(29) W(4) C(32) 72.2(3) yes . .
C(20) W(3) C(21) 119.3(3) yes . .
C(20) W(3) C(18) 76.8(3) yes . .
C(20) W(3) C(19) 140.1(3) yes . .
C(20) W(3) C(17) 73.6(3) yes . .
C(20) W(3) C(22) 73.8(3) yes . .
C(20) W(3) C(23) 76.7(3) yes . .
C(20) W(3) C(24) 142.9(3) yes . .
C(21) W(3) C(18) 143.5(3) yes . .
C(21) W(3) C(19) 76.7(3) yes . .
C(21) W(3) C(17) 73.8(3) yes . .
C(21) W(3) C(22) 71.8(3) yes . .
C(21) W(3) C(23) 138.8(3) yes . .
C(21) W(3) C(24) 73.1(3) yes . .
C(18) W(3) C(19) 72.1(3) yes . .
C(18) W(3) C(17) 81.1(3) yes . .
C(18) W(3) C(22) 143.3(3) yes . .
C(18) W(3) C(23) 74.2(3) yes . .
C(18) W(3) C(24) 115.3(3) yes . .
C(19) W(3) C(17) 77.4(3) yes . .
C(19) W(3) C(22) 143.3(3) yes . .
C(19) W(3) C(23) 116.8(3) yes . .
C(19) W(3) C(24) 74.7(3) yes . .
C(17) W(3) C(22) 110.5(3) yes . .
C(17) W(3) C(23) 144.9(3) yes . .
C(17) W(3) C(24) 140.6(3) yes . .
C(22) W(3) C(23) 78.1(3) yes . .
C(22) W(3) C(24) 78.4(3) yes . .
C(23) W(3) C(24) 73.8(3) yes . .
C(11) W(2) C(12) 76.7(3) yes . .
C(11) W(2) C(16) 142.0(3) yes . .
C(11) W(2) C(13) 73.7(3) yes . .
C(11) W(2) C(15) 121.1(3) yes . .
C(11) W(2) C(10) 73.7(3) yes . .
C(11) W(2) C(14) 140.0(3) yes . .
C(11) W(2) C(9) 75.2(3) yes . .
C(12) W(2) C(16) 110.9(3) yes . .
C(12) W(2) C(13) 79.3(3) yes . .
C(12) W(2) C(15) 142.8(3) yes . .
C(12) W(2) C(10) 143.7(3) yes . .
C(12) W(2) C(14) 71.1(3) yes . .
C(12) W(2) C(9) 73.0(3) yes . .
C(16) W(2) C(13) 143.4(3) yes . .
C(16) W(2) C(15) 76.1(3) yes . .
C(16) W(2) C(10) 81.7(3) yes . .
C(16) W(2) C(14) 73.5(3) yes . .
C(16) W(2) C(9) 72.2(3) yes . .
C(13) W(2) C(15) 75.9(3) yes . .
C(13) W(2) C(10) 111.3(3) yes . .
C(13) W(2) C(14) 77.5(3) yes . .
C(13) W(2) C(9) 142.2(3) yes . .
C(15) W(2) C(10) 72.2(3) yes . .
C(15) W(2) C(14) 76.7(3) yes . .
C(15) W(2) C(9) 140.0(3) yes . .
C(10) W(2) C(14) 144.0(3) yes . .
C(10) W(2) C(9) 79.5(3) yes . .
C(14) W(2) C(9) 115.7(3) yes . .
N(25) Cu(5) N(22) 178.9(3) yes . .
N(25) Cu(5) N(2) 91.1(3) yes . .
N(25) Cu(5) N(29) 88.2(3) yes . 3_565
N(22) Cu(5) N(2) 89.8(3) yes . .
N(22) Cu(5) N(29) 90.9(3) yes . 3_565
N(2) Cu(5) N(29) 178.7(3) yes . 3_565
N(37) Cu(2) N(37) 180.0(4) yes . 3_575
N(37) Cu(2) N(16) 88.9(3) yes . .
N(37) Cu(2) N(16) 91.1(3) yes . 3_575
N(37) Cu(2) N(16) 91.1(3) yes 3_575 .
N(37) Cu(2) N(16) 88.9(3) yes 3_575 3_575
N(16) Cu(2) N(16) 180.0(4) yes . 3_575
N(28) Cu(3) N(28) 180.0(4) yes 1_655 3_565
N(28) Cu(3) N(39) 86.7(3) yes 1_655 .
N(28) Cu(3) N(39) 93.3(3) yes 1_655 3_665
N(28) Cu(3) N(24) 90.3(3) yes 1_655 .
N(28) Cu(3) N(24) 89.7(3) yes 1_655 3_665
N(28) Cu(3) N(39) 93.3(3) yes 3_565 .
N(28) Cu(3) N(39) 86.7(3) yes 3_565 3_665
N(28) Cu(3) N(24) 89.7(3) yes 3_565 .
N(28) Cu(3) N(24) 90.3(3) yes 3_565 3_665
N(39) Cu(3) N(39) 180.0(3) yes . 3_665
N(39) Cu(3) N(24) 91.5(3) yes . .
N(39) Cu(3) N(24) 88.5(3) yes . 3_665
N(39) Cu(3) N(24) 88.5(3) yes 3_665 .
N(39) Cu(3) N(24) 91.5(3) yes 3_665 3_665
N(24) Cu(3) N(24) 180.0(4) yes . 3_665
N(26) Cu(4) N(19) 88.9(3) yes . 1_455
N(26) Cu(4) N(12) 178.2(3) yes . 2_545
N(26) Cu(4) N(43) 88.7(3) yes . .
N(26) Cu(4) N(41) 90.0(3) yes . .
N(19) Cu(4) N(12) 92.3(3) yes 1_455 2_545
N(19) Cu(4) N(43) 92.8(2) yes 1_455 .
N(19) Cu(4) N(41) 88.0(3) yes 1_455 .
N(12) Cu(4) N(43) 89.9(3) yes 2_545 .
N(12) Cu(4) N(41) 91.3(3) yes 2_545 .
N(43) Cu(4) N(41) 178.5(3) yes . .
O(4) Cu(7) O(3) 90.0(2) yes . .
O(4) Cu(7) N(5) 82.6(2) yes . .
O(4) Cu(7) N(44) 176.5(2) yes . .
O(4) Cu(7) N(47) 89.9(2) yes . .
O(3) Cu(7) N(5) 93.8(3) yes . .
O(3) Cu(7) N(44) 91.0(3) yes . .
O(3) Cu(7) N(47) 174.5(3) yes . .
N(5) Cu(7) N(44) 94.0(3) yes . .
N(5) Cu(7) N(47) 91.7(3) yes . .
N(44) Cu(7) N(47) 89.5(3) yes . .
O(1) Cu(6) O(2) 89.8(2) yes . .
O(1) Cu(6) N(40) 173.6(3) yes . .
O(1) Cu(6) N(45) 93.1(2) yes . .
O(2) Cu(6) N(40) 88.0(2) yes . .
O(2) Cu(6) N(45) 175.6(3) yes . .
N(40) Cu(6) N(45) 89.4(3) yes . .
N(13) Cu(1) N(15) 87.3(3) yes 2_645 4_565
N(13) Cu(1) N(17) 86.7(3) yes 2_645 .
N(13) Cu(1) N(1) 175.7(3) yes 2_645 .
N(13) Cu(1) N(33) 92.9(3) yes 2_645 .
N(13) Cu(1) N(35) 89.9(3) yes 2_645 .
N(15) Cu(1) N(17) 174.0(3) yes 4_565 .
N(15) Cu(1) N(1) 95.8(3) yes 4_565 .
N(15) Cu(1) N(33) 91.7(3) yes 4_565 .
N(15) Cu(1) N(35) 90.4(3) yes 4_565 .
N(17) Cu(1) N(1) 90.2(3) yes . .
N(17) Cu(1) N(33) 88.6(3) yes . .
N(17) Cu(1) N(35) 89.6(3) yes . .
N(1) Cu(1) N(33) 89.9(3) yes . .
N(1) Cu(1) N(35) 87.2(3) yes . .
N(33) Cu(1) N(35) 176.5(3) yes . .
Cu(3) N(28) C(28) 160.2(6) yes 1_455 .
Cu(3) N(39) C(48) 119.8(5) yes . .
Cu(3) N(39) C(45) 122.0(5) yes . .
C(48) N(39) C(45) 117.7(6) yes . .
Cu(3) N(24) C(24) 172.0(6) yes . .
Cu(4) N(26) C(26) 159.5(6) yes . .
Cu(6) N(40) C(46) 118.9(5) yes . .
Cu(6) N(40) C(45) 122.2(5) yes . .
C(46) N(40) C(45) 118.2(6) yes . .
Cu(4) N(19) C(19) 158.3(6) yes 1_655 .
Cu(6) N(45) C(60) 119.2(5) yes . .
Cu(6) N(45) C(57) 123.8(5) yes . .
C(60) N(45) C(57) 116.2(7) yes . .
Cu(4) N(12) C(12) 161.0(6) yes 2_555 .
C(58) N(46) C(57) 116.2(7) yes . .
Cu(2) N(37) C(41) 121.6(6) yes . .
Cu(2) N(37) C(44) 121.4(7) yes . .
C(41) N(37) C(44) 116.9(9) yes . .
Cu(1) N(13) C(13) 172.6(6) yes 2_655 .
Cu(1) N(15) C(15) 161.6(7) yes 4_564 .
Cu(1) N(17) C(17) 153.6(6) yes . .
Cu(1) N(1) C(1) 174.2(6) yes . .
Cu(1) N(33) C(33) 119.9(6) yes . .
Cu(1) N(33) C(36) 125.2(7) yes . .
C(33) N(33) C(36) 114.9(9) yes . .
Cu(5) N(25) C(25) 176.3(6) yes . .
Cu(5) N(22) C(22) 171.6(6) yes . .
Cu(1) N(35) C(40) 121.6(5) yes . .
Cu(1) N(35) C(37) 119.8(6) yes . .
C(40) N(35) C(37) 118.6(7) yes . .
Cu(7) N(5) C(5) 171.1(6) yes . .
C(38) N(36) C(37) 116.0(9) yes . .
Cu(4) N(43) C(56) 120.7(5) yes . .
Cu(4) N(43) C(53) 121.1(5) yes . .
C(56) N(43) C(53) 118.1(7) yes . .
Cu(2) N(16) C(16) 169.6(6) yes . .
Cu(5) N(2) C(2) 172.6(6) yes . .
Cu(5) N(29) C(29) 178.5(6) yes 3_565 .
Cu(7) N(44) C(54) 119.6(5) yes . .
Cu(7) N(44) C(53) 123.1(5) yes . .
C(54) N(44) C(53) 117.0(6) yes . .
Cu(4) N(41) C(52) 119.6(5) yes . .
Cu(4) N(41) C(49) 123.5(5) yes . .
C(52) N(41) C(49) 116.9(7) yes . .
C(50) N(42) C(49) 115.0(9) yes . .
Cu(7) N(47) C(64) 120.2(5) yes . .
Cu(7) N(47) C(61) 121.9(5) yes . .
C(64) N(47) C(61) 116.9(6) yes . .
C(62) N(48) C(61) 116.6(7) yes . .
C(41) N(38) C(42) 112.1(13) yes . .
C(33) N(34) C(34) 113.5(12) yes . .
W(4) C(28) N(28) 177.6(6) yes . .
W(4) C(25) N(25) 174.8(6) yes . .
N(39) C(48) C(47) 122.0(7) yes . .
W(4) C(26) N(26) 175.4(6) yes . .
C(48) C(47) C(46) 117.9(7) yes . .
W(1) C(3) N(3) 175.4(7) yes . .
N(40) C(46) C(47) 119.3(7) yes . .
W(1) C(5) N(5) 171.6(6) yes . .
W(1) C(4) N(4) 178.2(7) yes . .
N(39) C(45) N(40) 124.9(7) yes . .
W(1) C(7) N(7) 175.6(7) yes . .
W(4) C(30) N(30) 179.1(7) yes . .
N(45) C(60) C(59) 121.3(9) yes . .
W(4) C(31) N(31) 179.3(6) yes . .
C(60) C(59) C(58) 116.5(9) yes . .
W(4) C(27) N(27) 179.5(8) yes . .
N(46) C(58) C(59) 123.1(8) yes . .
W(3) C(20) N(20) 178.5(7) yes . .
W(3) C(21) N(21) 174.7(6) yes . .
N(45) C(57) N(46) 126.8(7) yes . .
W(2) C(11) N(11) 177.7(6) yes . .
W(3) C(18) N(18) 178.4(7) yes . .
N(37) C(41) N(38) 126.6(11) yes . .
W(3) C(19) N(19) 176.9(7) yes . .
W(3) C(17) N(17) 178.4(7) yes . .
N(38) C(42) C(43) 124.9(13) yes . .
W(3) C(22) N(22) 177.9(6) yes . .
W(1) C(2) N(2) 176.8(6) yes . .
N(37) C(44) C(43) 123.3(12) yes . .
W(1) C(1) N(1) 175.2(6) yes . .
W(2) C(12) N(12) 176.0(6) yes . .
N(33) C(33) N(34) 127.9(11) yes . .
W(2) C(16) N(16) 178.3(7) yes . .
W(4) C(29) N(29) 175.2(6) yes . .
N(34) C(34) C(35) 120.3(12) yes . .
W(3) C(23) N(23) 178.7(8) yes . .
W(1) C(6) N(6) 178.9(7) yes . .
N(33) C(36) C(35) 121.6(11) yes . .
W(4) C(32) N(32) 178.4(7) yes . .
N(35) C(40) C(39) 124.3(7) yes . .
W(2) C(13) N(13) 177.5(6) yes . .
C(40) C(39) C(38) 118.8(7) yes . .
W(2) C(15) N(15) 176.1(6) yes . .
N(36) C(38) C(39) 121.1(8) yes . .
W(2) C(10) N(10) 178.0(8) yes . .
N(35) C(37) N(36) 121.1(8) yes . .
N(43) C(56) C(55) 120.8(8) yes . .
C(56) C(55) C(54) 118.5(9) yes . .
W(2) C(14) N(14) 179.5(8) yes . .
N(44) C(54) C(55) 121.5(8) yes . .
W(3) C(24) N(24) 177.3(7) yes . .
N(43) C(53) N(44) 124.0(6) yes . .
N(41) C(52) C(51) 125.4(7) yes . .
W(2) C(9) N(9) 178.2(7) yes . .
C(52) C(51) C(50) 117.5(8) yes . .
W(1) C(8) N(8) 177.2(8) yes . .
N(42) C(50) C(51) 123.4(9) yes . .
N(41) C(49) N(42) 121.8(8) yes . .
N(47) C(64) C(63) 120.6(8) yes . .
C(64) C(63) C(62) 117.2(8) yes . .
N(48) C(62) C(63) 122.3(8) yes . .
N(47) C(61) N(48) 126.3(7) yes . .
C(42) C(43) C(44) 115.5(15) yes . .
C(34) C(35) C(36) 121.0(14) yes . .
N(39) C(48) H(16) 118.992 no . .
C(47) C(48) H(16) 119.004 no . .
C(48) C(47) H(15) 121.046 no . .
C(46) C(47) H(15) 121.046 no . .
N(40) C(46) H(14) 120.338 no . .
C(47) C(46) H(14) 120.325 no . .
N(39) C(45) H(13) 117.561 no . .
N(40) C(45) H(13) 117.570 no . .
N(45) C(60) H(28) 119.354 no . .
C(59) C(60) H(28) 119.369 no . .
C(60) C(59) H(27) 121.760 no . .
C(58) C(59) H(27) 121.758 no . .
N(46) C(58) H(26) 118.462 no . .
C(59) C(58) H(26) 118.467 no . .
N(45) C(57) H(25) 116.612 no . .
N(46) C(57) H(25) 116.608 no . .
N(37) C(41) H(9) 116.710 no . .
N(38) C(41) H(9) 116.701 no . .
N(38) C(42) H(10) 117.548 no . .
C(43) C(42) H(10) 117.575 no . .
N(37) C(44) H(12) 118.369 no . .
C(43) C(44) H(12) 118.359 no . .
N(33) C(33) H(1) 116.030 no . .
N(34) C(33) H(1) 116.032 no . .
N(34) C(34) H(2) 119.862 no . .
C(35) C(34) H(2) 119.866 no . .
N(33) C(36) H(4) 119.203 no . .
C(35) C(36) H(4) 119.223 no . .
N(35) C(40) H(8) 117.829 no . .
C(39) C(40) H(8) 117.825 no . .
C(40) C(39) H(7) 120.594 no . .
C(38) C(39) H(7) 120.614 no . .
N(36) C(38) H(6) 119.437 no . .
C(39) C(38) H(6) 119.452 no . .
N(35) C(37) H(5) 119.466 no . .
N(36) C(37) H(5) 119.470 no . .
N(43) C(56) H(24) 119.615 no . .
C(55) C(56) H(24) 119.601 no . .
C(56) C(55) H(23) 120.740 no . .
C(54) C(55) H(23) 120.742 no . .
N(44) C(54) H(22) 119.249 no . .
C(55) C(54) H(22) 119.242 no . .
N(43) C(53) H(21) 118.002 no . .
N(44) C(53) H(21) 118.018 no . .
N(41) C(52) H(20) 117.275 no . .
C(51) C(52) H(20) 117.288 no . .
C(52) C(51) H(19) 121.272 no . .
C(50) C(51) H(19) 121.270 no . .
N(42) C(50) H(18) 118.331 no . .
C(51) C(50) H(18) 118.319 no . .
N(41) C(49) H(17) 119.088 no . .
N(42) C(49) H(17) 119.065 no . .
N(47) C(64) H(32) 119.700 no . .
C(63) C(64) H(32) 119.680 no . .
C(64) C(63) H(31) 121.392 no . .
C(62) C(63) H(31) 121.381 no . .
N(48) C(62) H(30) 118.846 no . .
C(63) C(62) H(30) 118.844 no . .
N(47) C(61) H(29) 116.879 no . .
N(48) C(61) H(29) 116.870 no . .
C(42) C(43) H(11) 122.265 no . .
C(44) C(43) H(11) 122.257 no . .
C(34) C(35) H(3) 119.491 no . .
C(36) C(35) H(3) 119.509 no . .

loop_
_geom_bond_atom_site_label_1
_geom_bond_atom_site_label_2
_geom_bond_distance
_geom_bond_publ_flag
_geom_bond_site_symmetry_2
W(1) C(3) 2.154(7) yes .
W(1) C(5) 2.173(7) yes .
W(1) C(4) 2.178(8) yes .
W(1) C(7) 2.177(7) yes .
W(1) C(2) 2.161(7) yes .
W(1) C(1) 2.159(7) yes .
W(1) C(6) 2.169(8) yes .
W(1) C(8) 2.176(9) yes .
W(4) C(28) 2.164(7) yes .
W(4) C(25) 2.142(7) yes .
W(4) C(26) 2.153(7) yes .
W(4) C(30) 2.167(8) yes .
W(4) C(31) 2.169(7) yes .
W(4) C(27) 2.171(8) yes .
W(4) C(29) 2.168(7) yes .
W(4) C(32) 2.153(8) yes .
W(3) C(20) 2.174(8) yes .
W(3) C(21) 2.182(8) yes .
W(3) C(18) 2.172(8) yes .
W(3) C(19) 2.161(7) yes .
W(3) C(17) 2.156(7) yes .
W(3) C(22) 2.166(7) yes .
W(3) C(23) 2.151(8) yes .
W(3) C(24) 2.162(8) yes .
W(2) C(11) 2.169(7) yes .
W(2) C(12) 2.147(8) yes .
W(2) C(16) 2.157(7) yes .
W(2) C(13) 2.166(7) yes .
W(2) C(15) 2.175(8) yes .
W(2) C(10) 2.160(8) yes .
W(2) C(14) 2.173(9) yes .
W(2) C(9) 2.163(8) yes .
Cu(5) N(25) 1.974(6) yes .
Cu(5) N(22) 1.992(6) yes .
Cu(5) N(2) 1.992(6) yes .
Cu(5) N(29) 1.990(6) yes 3_565
Cu(2) N(37) 2.043(7) yes .
Cu(2) N(37) 2.043(7) yes 3_575
Cu(2) N(16) 1.976(6) yes .
Cu(2) N(16) 1.976(6) yes 3_575
Cu(3) N(28) 1.981(6) yes 1_655
Cu(3) N(28) 1.981(6) yes 3_565
Cu(3) N(39) 2.118(6) yes .
Cu(3) N(39) 2.118(6) yes 3_665
Cu(3) N(24) 2.259(7) yes .
Cu(3) N(24) 2.259(7) yes 3_665
Cu(4) N(26) 1.974(6) yes .
Cu(4) N(19) 2.326(6) yes 1_455
Cu(4) N(12) 1.962(6) yes 2_545
Cu(4) N(43) 2.084(6) yes .
Cu(4) N(41) 2.057(6) yes .
Cu(7) O(4) 1.996(5) yes .
Cu(7) O(3) 1.979(5) yes .
Cu(7) N(5) 2.398(7) yes .
Cu(7) N(44) 2.049(6) yes .
Cu(7) N(47) 2.052(6) yes .
Cu(6) O(1) 1.988(5) yes .
Cu(6) O(2) 1.996(5) yes .
Cu(6) N(40) 2.070(6) yes .
Cu(6) N(45) 2.042(6) yes .
Cu(1) N(13) 2.021(6) yes 2_645
Cu(1) N(15) 2.328(7) yes 4_565
Cu(1) N(17) 2.349(7) yes .
Cu(1) N(1) 2.016(6) yes .
Cu(1) N(33) 2.027(7) yes .
Cu(1) N(35) 2.055(7) yes .
N(28) C(28) 1.129(9) yes .
N(39) C(48) 1.316(10) yes .
N(39) C(45) 1.312(9) yes .
N(24) C(24) 1.130(10) yes .
N(26) C(26) 1.131(10) yes .
N(3) C(3) 1.130(9) yes .
N(40) C(46) 1.345(10) yes .
N(40) C(45) 1.327(9) yes .
N(19) C(19) 1.135(9) yes .
N(45) C(60) 1.342(11) yes .
N(45) C(57) 1.327(10) yes .
N(12a) C(12) 1.137(10) yes .
N(46) C(58) 1.323(12) yes .
N(46) C(57) 1.317(10) yes .
N(37) C(41) 1.298(13) yes .
N(37) C(44) 1.314(14) yes .
N(13) C(13) 1.142(9) yes .
N(15) C(15) 1.136(10) yes .
N(17) C(17) 1.135(10) yes .
N(1) C(1) 1.140(9) yes .
N(33) C(33) 1.333(14) yes .
N(33) C(36) 1.268(13) yes .
N(25) C(25) 1.150(9) yes .
N(22) C(22) 1.143(9) yes .
N(35) C(40) 1.324(10) yes .
N(35) C(37) 1.325(10) yes .
N(18) C(18) 1.144(10) yes .
N(21) C(21) 1.128(10) yes .
N(5) C(5) 1.143(10) yes .
N(7) C(7) 1.143(10) yes .
N(36) C(38) 1.403(13) yes .
N(36) C(37) 1.393(13) yes .
N(30) C(30) 1.146(11) yes .
N(11) C(11) 1.137(10) yes .
N(43) C(56) 1.327(11) yes .
N(43) C(53) 1.347(9) yes .
N(16) C(16) 1.132(9) yes .
N(2) C(2) 1.160(9) yes .
N(29) C(29) 1.144(9) yes .
N(20) C(20) 1.128(11) yes .
N(44) C(54) 1.340(10) yes .
N(44) C(53) 1.339(9) yes .
N(23) C(23) 1.158(12) yes .
N(6) C(6) 1.135(10) yes .
N(41) C(52) 1.338(10) yes .
N(41) C(49) 1.316(10) yes .
N(32) C(32) 1.149(11) yes .
N(31) C(31) 1.145(10) yes .
N(42) C(50) 1.395(14) yes .
N(42) C(49) 1.394(13) yes .
N(27) C(27) 1.134(11) yes .
N(10) C(10) 1.132(11) yes .
N(47) C(64) 1.338(10) yes .
N(47) C(61) 1.331(10) yes .
N(9) C(9) 1.127(11) yes .
N(8) C(8) 1.125(12) yes .
N(14) C(14) 1.146(12) yes .
N(4) C(4) 1.129(10) yes .
N(48) C(62) 1.318(11) yes .
N(48) C(61) 1.316(9) yes .
N(38) C(41) 1.357(16) yes .
N(38) C(42) 1.38(3) yes .
N(34) C(33) 1.334(15) yes .
N(34) C(34) 1.380(19) yes .
C(48) C(47) 1.366(11) yes .
C(47) C(46) 1.384(11) yes .
C(60) C(59) 1.393(13) yes .
C(59) C(58) 1.364(14) yes .
C(42) C(43) 1.31(3) yes .
C(44) C(43) 1.376(19) yes .
C(34) C(35) 1.26(2) yes .
C(36) C(35) 1.394(18) yes .
C(40) C(39) 1.312(10) yes .
C(39) C(38) 1.321(11) yes .
C(56) C(55) 1.370(13) yes .
C(55) C(54) 1.367(13) yes .
C(52) C(51) 1.315(11) yes .
C(51) C(50) 1.283(12) yes .
C(64) C(63) 1.383(12) yes .
C(63) C(62) 1.378(13) yes .
C(48) H(16) 0.930 no .
C(47) H(15) 0.930 no .
C(46) H(14) 0.930 no .
C(45) H(13) 0.930 no .
C(60) H(28) 0.930 no .
C(59) H(27) 0.930 no .
C(58) H(26) 0.930 no .
C(57) H(25) 0.930 no .
C(41) H(9) 0.930 no .
C(42) H(10) 0.930 no .
C(44) H(12) 0.930 no .
C(33) H(1) 0.930 no .
C(34) H(2) 0.930 no .
C(36) H(4) 0.930 no .
C(40) H(8) 0.930 no .
C(39) H(7) 0.930 no .
C(38) H(6) 0.930 no .
C(37) H(5) 0.930 no .
C(56) H(24) 0.930 no .
C(55) H(23) 0.930 no .
C(54) H(22) 0.930 no .
C(53) H(21) 0.930 no .
C(52) H(20) 0.930 no .
C(51) H(19) 0.930 no .
C(50) H(18) 0.930 no .
C(49) H(17) 0.930 no .
C(64) H(32) 0.930 no .
C(63) H(31) 0.930 no .
C(62) H(30) 0.930 no .
C(61) H(29) 0.930 no .
C(43) H(11) 0.930 no .
C(35) H(3) 0.930 no .

loop_
_geom_contact_atom_site_label_1
_geom_contact_atom_site_label_2
_geom_contact_distance
_geom_contact_publ_flag
_geom_contact_site_symmetry_2
Cu(5) N(46) 2.417(7) no .
Cu(5) N(48) 2.459(7) no .
Cu(5) C(58) 3.316(10) no .
Cu(5) C(57) 3.281(8) no .
Cu(5) C(62) 3.291(9) no .
Cu(5) C(61) 3.337(8) no .
Cu(2) N(4) 2.458(6) no 2_555
Cu(2) N(4) 2.458(6) no 4_564
Cu(2) C(4) 3.567(8) no 2_555
Cu(2) C(4) 3.567(8) no 4_564
Cu(2) C(41) 2.939(11) no 3_575
Cu(2) C(44) 2.949(12) no 3_575
Cu(2) C(16) 3.096(7) no 3_575
Cu(3) C(28) 3.067(7) no 3_565
Cu(3) C(48) 2.998(8) no 3_665
Cu(3) C(45) 3.025(7) no 3_665
Cu(3) C(24) 3.382(7) no 3_665
Cu(4) N(3) 2.399(6) no .
Cu(4) C(3) 3.487(7) no .
Cu(7) N(7) 2.488(7) no 2_545
Cu(7) C(7) 3.558(8) no 2_545
Cu(6) N(21) 2.408(7) no .
Cu(6) N(11) 2.474(7) no .
Cu(6) C(21) 3.521(8) no .
Cu(6) C(11) 3.524(8) no .
O(1) N(18) 2.941(9) no 2_655
O(1) N(21) 3.168(8) no .
O(1) N(11) 3.013(8) no .
O(1) N(6) 2.876(9) no .
O(1) N(34) 3.502(14) no .
O(1) C(57) 3.563(9) no .
O(2) N(18) 3.339(9) no 2_655
O(2) N(21) 2.972(8) no .
O(2) N(11) 3.169(8) no .
O(2) N(31) 2.875(8) no 1_655
O(2) N(42) 3.266(11) no 1_655
O(2) C(46) 3.211(9) no .
O(2) C(39) 2.778(8) no 2_655
O(2) C(38) 3.531(10) no 2_655
O(2) C(50) 3.345(11) no 1_655
O(4) N(7) 3.131(8) no 2_545
O(4) N(36) 3.402(11) no .
O(4) N(30) 3.350(9) no 2_545
O(4) N(20) 2.807(9) no .
O(4) C(38) 3.345(10) no .
O(4) C(51) 2.818(9) no 2_545
O(4) C(64) 3.160(9) no .
O(3) N(7) 3.065(9) no 2_545
O(3) N(30) 2.912(9) no 2_545
O(3) N(9) 2.910(9) no 2_545
O(3) N(38) 3.375(17) no 2_545
O(3) C(53) 3.527(9) no .
N(28) C(48) 3.127(10) no 1_455
N(28) C(45) 3.449(9) no 3_565
N(28) C(31) 3.361(9) no .
N(28) C(27) 3.341(10) no .
N(28) C(29) 3.559(9) no .
N(39) C(28) 3.421(9) no 1_655
N(39) C(46) 2.714(10) no .
N(24) C(48) 3.072(10) no 3_665
N(24) C(45) 3.163(10) no .
N(24) C(21) 3.346(10) no .
N(24) C(19) 3.427(10) no .
N(24) C(22) 3.546(10) no .
N(24) C(23) 3.419(10) no .
N(26) N(3) 3.063(9) no .
N(26) C(25) 3.528(9) no .
N(26) C(31) 3.260(9) no .
N(26) C(27) 3.376(10) no .
N(26) C(56) 3.450(11) no .
N(26) C(52) 3.026(10) no .
N(3) N(12) 3.113(9) no 2_545
N(3) N(43) 3.248(9) no .
N(3) N(41) 3.066(8) no .
N(3) C(5) 3.339(9) no .
N(3) C(4) 3.487(10) no .
N(3) C(7) 3.365(10) no .
N(3) C(53) 3.148(10) no .
N(3) C(52) 3.157(10) no .
N(40) N(21) 3.286(9) no .
N(40) N(11) 3.218(9) no .
N(40) N(31) 3.423(9) no 1_655
N(40) C(48) 2.683(9) no .
N(40) C(60) 3.251(10) no .
N(19) C(26) 3.581(9) no 1_655
N(19) C(21) 3.541(9) no .
N(19) C(18) 3.306(10) no .
N(19) C(17) 3.510(9) no .
N(19) C(56) 3.113(11) no 1_655
N(19) C(24) 3.459(9) no .
N(19) C(49) 3.250(10) no 1_655
N(45) N(21) 3.218(9) no .
N(45) N(11) 3.313(9) no .
N(45) C(45) 3.384(9) no .
N(45) C(58) 2.699(11) no .
N(12) C(11) 3.529(10) no .
N(12) C(14) 3.277(11) no .
N(12) C(53) 3.535(9) no 2_555
N(12) C(9) 3.339(10) no .
N(12) C(49) 3.148(10) no 2_555
N(46) N(25) 3.167(9) no .
N(46) N(22) 3.067(9) no .
N(46) N(2) 3.092(9) no .
N(46) N(29) 3.199(9) no 3_565
N(46) C(60) 2.711(12) no .
N(37) N(4) 3.179(10) no 2_555
N(37) N(4) 3.213(10) no 4_564
N(37) C(42) 2.663(15) no .
N(13) C(11) 3.408(9) no .
N(13) C(12) 3.565(9) no .
N(13) C(36) 3.189(13) no 2_655
N(13) C(40) 3.129(10) no 2_655
N(13) C(15) 3.513(9) no .
N(13) C(14) 3.529(10) no .
N(15) C(16) 3.443(10) no .
N(15) C(36) 3.343(14) no 4_564
N(15) C(13) 3.530(10) no .
N(15) C(10) 3.350(11) no .
N(15) C(37) 3.258(11) no 4_564
N(15) C(14) 3.506(11) no .
N(17) C(20) 3.382(10) no .
N(17) C(21) 3.396(10) no .
N(17) C(19) 3.536(10) no .
N(17) C(33) 3.220(13) no .
N(17) C(40) 3.189(11) no .
N(1) C(5) 3.577(9) no .
N(1) C(4) 3.487(9) no .
N(1) C(33) 3.001(12) no .
N(1) C(6) 3.323(10) no .
N(1) C(37) 3.016(11) no .
N(33) C(34) 2.713(14) no .
N(25) N(48) 3.391(9) no .
N(25) C(26) 3.422(9) no .
N(25) C(30) 3.321(10) no .
N(25) C(27) 3.408(10) no .
N(25) C(58) 3.408(11) no .
N(22) N(48) 2.927(9) no .
N(22) C(20) 3.401(10) no .
N(22) C(21) 3.341(9) no .
N(22) C(57) 3.157(10) no .
N(22) C(23) 3.572(10) no .
N(22) C(24) 3.593(9) no .
N(22) C(62) 3.211(10) no .
N(35) C(38) 2.696(11) no .
N(18) N(34) 3.587(14) no 2_645
N(18) C(20) 3.542(10) no .
N(18) C(19) 3.337(10) no .
N(18) C(23) 3.436(11) no .
N(21) C(45) 3.278(10) no .
N(21) C(57) 3.175(10) no .
N(21) C(19) 3.546(10) no .
N(21) C(17) 3.464(10) no .
N(21) C(22) 3.289(9) no .
N(21) C(24) 3.341(10) no .
N(5) N(20) 3.540(10) no .
N(5) C(3) 3.312(10) no .
N(5) C(4) 3.431(10) no .
N(5) C(2) 3.297(10) no .
N(5) C(53) 3.228(9) no .
N(5) C(61) 3.229(10) no .
N(7) N(44) 3.373(9) no 2_555
N(7) N(47) 3.186(9) no 2_555
N(7) C(3) 3.371(10) no .
N(7) C(6) 3.448(10) no .
N(7) C(54) 3.278(10) no 2_555
N(7) C(8) 3.380(11) no .
N(7) C(64) 3.142(10) no 2_555
N(36) C(40) 2.678(12) no .
N(30) N(38) 3.528(16) no .
N(30) C(25) 3.316(11) no .
N(30) C(31) 3.596(10) no .
N(30) C(32) 3.412(11) no .
N(11) C(46) 3.099(10) no .
N(11) C(60) 3.245(11) no .
N(11) C(12) 3.517(10) no .
N(11) C(40) 3.476(9) no 2_655
N(11) C(13) 3.430(10) no .
N(11) C(39) 3.586(9) no 2_655
N(11) C(10) 3.382(10) no .
N(11) C(9) 3.440(10) no .
N(43) C(54) 2.702(10) no .
N(16) N(4) 3.112(9) no 2_555
N(16) N(4) 3.196(9) no 4_564
N(16) C(41) 3.086(12) no .
N(16) C(44) 3.178(14) no 3_575
N(16) C(15) 3.475(9) no .
N(16) C(14) 3.368(11) no .
N(16) C(9) 3.350(10) no .
N(2) N(48) 3.124(9) no .
N(2) C(5) 3.366(9) no .
N(2) C(57) 3.584(10) no .
N(2) C(6) 3.365(10) no .
N(2) C(61) 3.225(10) no .
N(29) N(48) 3.179(9) no 3_565
N(29) C(28) 3.486(9) no .
N(29) C(27) 3.482(10) no .
N(29) C(58) 3.593(12) no 3_565
N(29) C(32) 3.339(10) no .
N(29) C(62) 3.345(11) no 3_565
N(20) C(18) 3.519(10) no .
N(20) C(17) 3.379(10) no .
N(20) C(22) 3.408(11) no .
N(20) C(23) 3.519(11) no .
N(20) C(40) 3.559(11) no .
N(20) C(39) 3.587(10) no .
N(20) C(50) 3.575(12) no 2_545
N(44) C(56) 2.722(10) no .
N(44) C(61) 3.283(9) no .
N(23) C(20) 3.531(12) no .
N(23) C(18) 3.438(11) no .
N(23) C(22) 3.557(11) no .
N(23) C(34) 3.422(15) no 2_645
N(23) C(24) 3.394(11) no .
N(23) C(63) 3.482(13) no .
N(23) C(35) 3.545(18) no 2_645
N(6) N(34) 3.454(13) no .
N(6) C(7) 3.461(10) no .
N(6) C(57) 3.459(11) no .
N(6) C(2) 3.385(10) no .
N(6) C(1) 3.340(10) no .
N(6) C(33) 3.321(14) no .
N(6) C(55) 3.545(13) no 2_555
N(6) C(54) 3.416(11) no 2_555
N(6) C(8) 3.565(11) no .
N(41) C(26) 3.585(9) no .
N(41) C(50) 2.683(11) no .
N(32) C(48) 3.523(11) no 1_455
N(32) C(47) 3.421(10) no 1_455
N(32) C(30) 3.385(11) no .
N(32) C(31) 3.501(11) no .
N(32) C(42) 3.537(16) no .
N(32) C(29) 3.370(10) no .
N(32) C(62) 3.529(11) no 3_565
N(31) C(28) 3.411(10) no .
N(31) C(26) 3.318(10) no .
N(31) C(46) 3.573(10) no 1_455
N(31) C(45) 3.492(9) no 1_455
N(31) C(30) 3.583(10) no .
N(31) C(32) 3.525(11) no .
N(31) C(38) 3.445(11) no 2_555
N(42) C(52) 2.657(13) no .
N(27) C(28) 3.338(11) no .
N(27) C(25) 3.437(11) no .
N(27) C(26) 3.381(11) no .
N(27) C(29) 3.493(11) no .
N(10) C(60) 3.319(12) no .
N(10) C(59) 3.552(13) no .
N(10) C(11) 3.382(10) no .
N(10) C(15) 3.341(11) no .
N(47) C(54) 3.341(10) no .
N(47) C(62) 2.696(10) no .
N(9) N(38) 3.530(14) no .
N(9) C(60) 3.489(12) no .
N(9) C(11) 3.449(9) no .
N(9) C(41) 3.360(12) no .
N(9) C(12) 3.342(10) no .
N(9) C(16) 3.341(10) no .
N(9) C(53) 3.424(10) no 2_555
N(8) C(4) 3.354(11) no .
N(8) C(7) 3.387(11) no .
N(8) C(6) 3.544(12) no .
N(8) C(54) 3.416(12) no 2_555
N(14) C(12) 3.312(11) no .
N(14) C(16) 3.409(11) no .
N(14) C(13) 3.548(11) no .
N(14) C(15) 3.531(12) no .
N(4) C(3) 3.511(9) no .
N(4) C(5) 3.415(9) no .
N(4) C(41) 3.207(13) no 2_545
N(4) C(44) 3.230(14) no 4_565
N(4) C(1) 3.472(10) no .
N(4) C(8) 3.317(11) no .
N(48) C(64) 2.718(10) no .
N(38) C(44) 2.703(19) no .
N(34) C(36) 2.688(17) no .
C(28) C(48) 3.473(10) no 1_455
C(26) C(52) 3.511(11) no .
C(47) C(45) 2.650(11) no .
C(46) C(39) 3.560(10) no 2_655
C(7) C(54) 3.575(11) no 2_555
C(60) C(11) 3.504(12) no .
C(60) C(10) 3.524(13) no .
C(59) C(57) 2.650(13) no .
C(41) C(16) 3.578(12) no .
C(41) C(43) 2.66(2) no .
C(17) C(40) 3.552(11) no .
C(1) C(33) 3.543(12) no .
C(33) C(35) 2.56(2) no .
C(39) C(37) 2.699(11) no .
C(55) C(53) 2.663(12) no .
C(51) C(49) 2.698(11) no .
C(51) C(64) 3.505(11) no 2_555
C(63) C(61) 2.645(12) no .
C(63) C(43) 3.52(2) no 3_565
O(7) O(8) 2.622(16) no 4_555
O(7) N(13) 3.359(13) no 2_645
O(7) N(15) 3.480(13) no 4_565
O(7) N(35) 3.197(12) no .
O(7) C(47) 3.406(14) no 2_645
O(7) C(46) 3.353(14) no 2_645
O(7) C(36) 3.273(16) no 3_666
O(7) C(40) 3.317(13) no .
O(7) C(13) 3.494(13) no 2_645
O(7) C(37) 3.426(14) no .
O(7) C(35) 3.432(19) no 3_666
O(8) O(7) 2.622(16) no 4_554
O(8) N(32) 2.934(13) no 3_565
O(8) N(14) 2.865(15) no 1_545
O(8) C(47) 3.432(13) no 3_665
O(8) C(43) 3.433(18) no 3_565
O(5) N(39) 3.574(16) no 4_565
O(5) N(27) 3.045(16) no 2_555
O(5) N(10) 2.977(17) no 4_565
O(5) C(48) 3.504(15) no 4_565
O(5) C(47) 3.530(16) no 4_565
O(5) C(34) 3.52(3) no .
O(6) N(27) 2.948(15) no 2_555
O(6) N(8) 2.909(16) no .
O(6) N(48) 3.510(15) no 2_555
O(6) C(42) 3.48(3) no 4_565
O(6) C(62) 3.563(15) no 2_555
N(39) O(5) 3.574(16) no 4_564
N(13) O(7) 3.359(13) no 2_655
N(15) O(7) 3.480(13) no 4_564
N(35) O(7) 3.197(12) no .
N(32) O(8) 2.934(13) no 3_565
N(27) O(5) 3.045(16) no 2_545
N(27) O(6) 2.948(15) no 2_545
N(10) O(5) 2.977(17) no 4_564
N(8) O(6) 2.909(16) no .
N(14) O(8) 2.865(15) no 1_565
N(48) O(6) 3.510(15) no 2_545
C(48) O(5) 3.504(15) no 4_564
C(47) O(7) 3.406(14) no 2_655
C(47) O(8) 3.432(13) no 3_665
C(47) O(5) 3.530(16) no 4_564
C(46) O(7) 3.353(14) no 2_655
C(42) O(6) 3.48(3) no 4_564
C(34) O(5) 3.52(3) no .
C(36) O(7) 3.273(16) no 3_666
C(40) O(7) 3.317(13) no .
C(13) O(7) 3.494(13) no 2_655
C(37) O(7) 3.426(14) no .
C(62) O(6) 3.563(15) no 2_545
C(43) O(8) 3.433(18) no 3_565
C(35) O(7) 3.432(19) no 3_666
Cu(5) H(26) 3.3150 no .
Cu(5) H(25) 3.2259 no .
Cu(5) H(30) 3.2545 no .
Cu(5) H(29) 3.3066 no .
Cu(2) H(9) 2.9322 no .
Cu(2) H(9) 2.9322 no 3_575
Cu(2) H(12) 2.9688 no .
Cu(2) H(12) 2.9688 no 3_575
Cu(3) H(16) 3.0024 no .
Cu(3) H(16) 3.0024 no 3_665
Cu(3) H(13) 3.0282 no .
Cu(3) H(13) 3.0282 no 3_665
Cu(4) H(24) 3.0184 no .
Cu(4) H(21) 3.0231 no .
Cu(4) H(20) 2.9425 no .
Cu(4) H(17) 3.0403 no .
Cu(7) H(22) 2.9727 no .
Cu(7) H(21) 3.0348 no .
Cu(7) H(19) 3.4364 no 2_545
Cu(7) H(32) 3.0029 no .
Cu(7) H(29) 2.9890 no .
Cu(6) H(14) 3.0002 no .
Cu(6) H(13) 3.0148 no .
Cu(6) H(28) 2.9644 no .
Cu(6) H(25) 3.0153 no .
Cu(6) H(7) 3.3806 no 2_655
Cu(1) H(1) 2.9012 no .
Cu(1) H(4) 3.0121 no .
Cu(1) H(8) 2.9830 no .
Cu(1) H(5) 2.9693 no .
O(1) H(25) 3.3947 no .
O(2) H(14) 3.1219 no .
O(2) H(7) 1.8621 no 2_655
O(2) H(6) 3.3901 no 2_655
O(2) H(18) 3.3539 no 1_655
O(4) H(6) 3.2805 no .
O(4) H(20) 3.5930 no 2_545
O(4) H(19) 1.8948 no 2_545
O(4) H(18) 3.5407 no 2_545
O(4) H(32) 2.9881 no .
O(3) H(21) 3.4188 no .
N(28) H(16) 2.9132 no 1_455
N(28) H(13) 3.1806 no 3_565
N(39) H(15) 3.1825 no .
N(24) H(16) 2.5110 no 3_665
N(24) H(13) 2.6245 no .
N(26) H(24) 3.4761 no .
N(26) H(20) 2.6062 no .
N(3) H(21) 2.4829 no .
N(3) H(20) 2.7299 no .
N(40) H(15) 3.2001 no .
N(40) H(28) 3.1188 no .
N(19) H(24) 2.4513 no 1_655
N(19) H(17) 2.9193 no 1_655
N(45) H(13) 3.1450 no .
N(45) H(27) 3.2257 no .
N(12) H(21) 3.4388 no 2_555
N(12) H(17) 2.7793 no 2_555
N(46) H(27) 3.2005 no .
N(37) H(10) 3.5880 no .
N(37) H(11) 3.2042 no .
N(13) H(4) 2.8343 no 2_655
N(13) H(8) 2.7557 no 2_655
N(15) H(4) 2.9459 no 4_564
N(15) H(5) 2.8330 no 4_564
N(17) H(1) 2.8448 no .
N(17) H(8) 2.7254 no .
N(17) H(17) 3.1354 no 1_655
N(1) H(1) 2.5250 no .
N(1) H(5) 2.7113 no .
N(33) H(3) 3.1444 no .
N(25) H(26) 2.9024 no .
N(22) H(25) 2.6774 no .
N(22) H(30) 3.0815 no .
N(35) H(7) 3.1615 no .
N(18) H(2) 3.2994 no 2_645
N(18) H(8) 3.3908 no .
N(18) H(7) 3.4044 no .
N(18) H(24) 3.3128 no 1_655
N(18) H(18) 3.1482 no 2_545
N(21) H(13) 2.7277 no .
N(21) H(25) 2.5612 no .
N(5) H(21) 2.6151 no .
N(5) H(29) 2.7672 no .
N(7) H(22) 2.6064 no 2_555
N(7) H(20) 3.0503 no .
N(7) H(19) 3.2813 no .
N(7) H(32) 2.5329 no 2_555
N(36) H(7) 3.2173 no .
N(30) H(10) 3.4293 no .
N(30) H(6) 3.2388 no 2_555
N(11) H(14) 2.4437 no .
N(11) H(28) 2.5991 no .
N(11) H(8) 2.9366 no 2_655
N(11) H(7) 3.1672 no 2_655
N(43) H(23) 3.1827 no .
N(16) H(9) 2.7566 no .
N(16) H(12) 2.8599 no 3_575
N(2) H(25) 3.2549 no .
N(2) H(29) 2.7460 no .
N(29) H(26) 3.4323 no 3_565
N(29) H(30) 2.8034 no 3_565
N(20) H(19) 3.2009 no 2_545
N(20) H(18) 2.8204 no 2_545
N(44) H(23) 3.1994 no .
N(44) H(29) 2.9558 no .
N(23) H(16) 3.0292 no 3_665
N(23) H(15) 3.4259 no 3_665
N(23) H(2) 2.9171 no 2_645
N(23) H(18) 3.4712 no 2_545
N(23) H(31) 3.1036 no .
N(23) H(30) 3.4177 no .
N(23) H(3) 3.0645 no 2_645
N(6) H(25) 2.9119 no .
N(6) H(1) 2.6053 no .
N(6) H(23) 3.2820 no 2_555
N(6) H(22) 3.0435 no 2_555
N(41) H(19) 3.1901 no .
N(32) H(16) 3.1987 no 1_455
N(32) H(15) 3.0388 no 1_455
N(32) H(10) 2.9810 no .
N(32) H(31) 3.5580 no 3_565
N(32) H(30) 2.6992 no 3_565
N(32) H(11) 3.4865 no .
N(31) H(7) 3.3543 no 2_555
N(31) H(6) 2.6590 no 2_555
N(42) H(20) 3.5868 no .
N(42) H(19) 3.2031 no .
N(10) H(28) 2.5937 no .
N(10) H(27) 3.0971 no .
N(47) H(22) 3.2386 no .
N(47) H(19) 3.5379 no 2_545
N(47) H(31) 3.2064 no .
N(9) H(28) 3.2872 no .
N(9) H(9) 2.7127 no .
N(9) H(21) 3.1169 no 2_555
N(8) H(23) 3.3570 no 2_555
N(8) H(22) 2.7218 no 2_555
N(14) H(12) 3.1259 no 3_575
N(14) H(11) 3.4900 no 3_575
N(4) H(9) 2.6711 no 2_545
N(4) H(12) 2.7187 no 4_565
N(48) H(31) 3.1982 no .
N(38) H(27) 3.5185 no .
N(38) H(11) 3.2249 no .
N(34) H(23) 2.9533 no 2_555
N(34) H(3) 3.1333 no .
C(28) H(16) 3.2645 no 1_455
C(25) H(26) 3.2448 no .
C(48) H(14) 3.2024 no .
C(48) H(13) 3.0821 no .
C(26) H(20) 3.0466 no .
C(47) H(13) 3.5798 no .
C(47) H(3) 3.0759 no 4_564
C(3) H(21) 2.9381 no .
C(3) H(20) 3.1518 no .
C(46) H(16) 3.1972 no .
C(46) H(13) 3.1242 no .
C(46) H(28) 3.4791 no .
C(46) H(7) 3.2852 no 2_655
C(5) H(21) 3.0490 no .
C(5) H(29) 3.1908 no .
C(4) H(9) 3.4252 no 2_545
C(4) H(12) 3.1460 no 4_565
C(45) H(16) 3.0896 no .
C(45) H(15) 3.5797 no .
C(45) H(14) 3.1377 no .
C(7) H(22) 2.7346 no 2_555
C(7) H(20) 3.3276 no .
C(7) H(32) 3.1356 no 2_555
C(30) H(10) 3.5705 no .
C(30) H(6) 3.3271 no 2_555
C(60) H(26) 3.1870 no .
C(60) H(25) 3.0978 no .
C(31) H(6) 2.9851 no 2_555
C(59) H(25) 3.5796 no .
C(58) H(28) 3.1882 no .
C(58) H(25) 3.0732 no .
C(20) H(18) 3.0302 no 2_545
C(21) H(13) 3.0870 no .
C(21) H(25) 2.9795 no .
C(57) H(13) 3.3437 no .
C(57) H(28) 3.1117 no .
C(57) H(27) 3.5798 no .
C(57) H(26) 3.0833 no .
C(11) H(14) 3.0596 no .
C(11) H(28) 2.7093 no .
C(11) H(8) 3.2185 no 2_655
C(18) H(2) 3.3881 no 2_645
C(18) H(8) 3.4667 no .
C(18) H(24) 3.4778 no 1_655
C(18) H(18) 3.2291 no 2_545
C(41) H(10) 3.1151 no .
C(41) H(12) 3.0651 no .
C(41) H(11) 3.5837 no .
C(19) H(24) 2.9783 no 1_655
C(19) H(17) 3.2201 no 1_655
C(17) H(1) 3.5123 no .
C(17) H(8) 3.0605 no .
C(17) H(17) 3.3444 no 1_655
C(42) H(9) 3.1187 no .
C(42) H(12) 3.1071 no .
C(22) H(25) 3.0250 no .
C(22) H(30) 3.5163 no .
C(2) H(29) 3.1002 no .
C(44) H(9) 3.0579 no .
C(44) H(10) 3.1090 no .
C(1) H(1) 2.9059 no .
C(1) H(5) 3.2455 no .
C(12) H(17) 3.3928 no 2_555
C(33) H(2) 3.1198 no .
C(33) H(4) 3.0487 no .
C(33) H(3) 3.4860 no .
C(16) H(9) 3.1057 no .
C(16) H(12) 3.3231 no 3_575
C(29) H(30) 3.1541 no 3_565
C(34) H(1) 3.1088 no .
C(34) H(4) 3.1342 no .
C(34) H(23) 3.5126 no 2_555
C(23) H(16) 3.2927 no 3_665
C(23) H(2) 3.1576 no 2_645
C(23) H(18) 3.4447 no 2_545
C(6) H(25) 3.4458 no .
C(6) H(1) 2.9261 no .
C(6) H(22) 2.9674 no 2_555
C(36) H(1) 3.0200 no .
C(36) H(2) 3.1541 no .
C(32) H(16) 3.4356 no 1_455
C(32) H(10) 3.3083 no .
C(32) H(30) 3.0786 no 3_565
C(40) H(14) 3.4056 no 2_645
C(40) H(6) 3.1058 no .
C(40) H(5) 3.1185 no .
C(13) H(4) 3.3984 no 2_655
C(13) H(8) 3.1460 no 2_655
C(39) H(14) 2.9978 no 2_645
C(39) H(18) 3.5748 no 2_545
C(15) H(4) 3.2792 no 4_564
C(15) H(5) 3.5825 no 4_564
C(38) H(14) 3.5479 no 2_645
C(38) H(8) 3.0972 no .
C(38) H(5) 3.2185 no .
C(10) H(28) 2.6837 no .
C(10) H(27) 3.5891 no .
C(37) H(8) 3.1090 no .
C(37) H(6) 3.2172 no .
C(56) H(22) 3.1920 no .
C(56) H(21) 3.1244 no .
C(55) H(21) 3.5921 no .
C(14) H(12) 3.4545 no 3_575
C(54) H(24) 3.1938 no .
C(54) H(21) 3.1213 no .
C(24) H(16) 2.9468 no 3_665
C(24) H(13) 3.0119 no .
C(53) H(24) 3.1376 no .
C(53) H(23) 3.5926 no .
C(53) H(22) 3.1289 no .
C(53) H(29) 3.1113 no .
C(52) H(18) 3.0618 no .
C(52) H(17) 3.1075 no .
C(52) H(32) 3.3672 no 2_555
C(9) H(28) 3.1247 no .
C(9) H(9) 3.0841 no .
C(51) H(6) 3.5121 no 2_555
C(51) H(32) 2.8827 no 2_555
C(8) H(22) 2.7972 no 2_555
C(50) H(7) 3.4859 no 2_555
C(50) H(20) 3.0504 no .
C(50) H(17) 3.2016 no .
C(50) H(32) 3.5776 no 2_555
C(49) H(20) 3.0933 no .
C(49) H(18) 3.1973 no .
C(64) H(19) 3.0429 no 2_545
C(64) H(30) 3.1976 no .
C(64) H(29) 3.1057 no .
C(64) H(11) 3.4820 no 3_565
C(63) H(29) 3.5748 no .
C(63) H(11) 2.6639 no 3_565
C(62) H(32) 3.2018 no .
C(62) H(29) 3.0733 no .
C(62) H(11) 3.3553 no 3_565
C(61) H(32) 3.1214 no .
C(61) H(31) 3.5749 no .
C(61) H(30) 3.0848 no .
C(43) H(9) 3.5861 no .
C(43) H(31) 3.0393 no 3_565
C(35) H(15) 3.3296 no 4_565
C(35) H(1) 3.4894 no .
H(16) H(15) 2.2968 no .
H(15) H(14) 2.3335 no .
H(15) H(3) 2.4460 no 4_564
H(14) H(28) 3.3865 no .
H(14) H(8) 3.5188 no 2_655
H(14) H(7) 2.8192 no 2_655
H(13) H(25) 3.3659 no .
H(28) H(27) 2.3383 no .
H(27) H(26) 2.2976 no .
H(10) H(30) 3.4423 no 3_565
H(10) H(11) 2.2413 no .
H(12) H(11) 2.3153 no .
H(2) H(23) 3.4429 no 2_555
H(2) H(3) 2.1912 no .
H(4) H(3) 2.3082 no .
H(8) H(7) 2.2193 no .
H(7) H(6) 2.2517 no .
H(7) H(18) 3.1796 no 2_545
H(6) H(19) 3.2605 no 2_545
H(24) H(23) 2.3044 no .
H(23) H(22) 2.2974 no .
H(21) H(29) 3.1377 no .
H(20) H(19) 2.2242 no .
H(20) H(32) 3.3576 no 2_555
H(19) H(18) 2.2072 no .
H(19) H(32) 2.5110 no 2_555
H(32) H(31) 2.3278 no .
H(32) H(11) 3.5803 no 3_565
H(31) H(30) 2.3107 no .
H(31) H(11) 2.1172 no 3_565
H(30) H(11) 3.3770 no 3_565
O(7) H(15) 2.8318 no 2_645
O(7) H(14) 2.7127 no 2_645
O(7) H(4) 2.5676 no 3_666
O(7) H(3) 2.9107 no 3_666
O(8) H(15) 2.5339 no 3_665
O(8) H(31) 3.4853 no .
O(8) H(11) 3.0809 no 3_565
O(8) H(3) 2.9282 no 2_645
O(5) H(28) 3.4874 no 4_565
O(5) H(27) 3.5886 no 4_565
O(5) H(2) 3.1791 no .
O(6) H(27) 3.0631 no 4_565
O(6) H(10) 3.1552 no 4_565
H(15) O(7) 2.8318 no 2_655
H(15) O(8) 2.5339 no 3_665
H(14) O(7) 2.7127 no 2_655
H(28) O(5) 3.4874 no 4_564
H(27) O(5) 3.5886 no 4_564
H(27) O(6) 3.0631 no 4_564
H(10) O(6) 3.1552 no 4_564
H(2) O(5) 3.1791 no .
H(4) O(7) 2.5676 no 3_666
H(31) O(8) 3.4853 no .
H(11) O(8) 3.0809 no 3_565
H(3) O(7) 2.9107 no 3_666
H(3) O(8) 2.9282 no 2_655

loop_
_geom_torsion_atom_site_label_1
_geom_torsion_atom_site_label_2
_geom_torsion_atom_site_label_3
_geom_torsion_atom_site_label_4
_geom_torsion
_geom_torsion_publ_flag
_geom_torsion_site_symmetry_1
_geom_torsion_site_symmetry_3
_geom_torsion_site_symmetry_4
N(16) Cu(2) N(37) C(41) 49.9(5) no . . .
N(16) Cu(2) N(37) C(44) -127.7(5) no . . .
N(16) Cu(2) N(37) C(41) -130.1(5) no 3_575 . .
N(16) Cu(2) N(37) C(44) 52.3(5) no 3_575 . .
N(16) Cu(2) N(37) C(41) 130.1(5) no . 3_575 3_575
N(16) Cu(2) N(37) C(44) -52.3(5) no . 3_575 3_575
N(16) Cu(2) N(37) C(41) -49.9(5) no 3_575 3_575 3_575
N(16) Cu(2) N(37) C(44) 127.7(5) no 3_575 3_575 3_575
N(28) Cu(3) N(39) C(48) 56.5(4) no 1_655 . .
N(28) Cu(3) N(39) C(45) -114.5(4) no 1_655 . .
N(28) Cu(3) N(39) C(48) 123.5(4) no 1_655 3_665 3_665
N(28) Cu(3) N(39) C(45) -65.5(4) no 1_655 3_665 3_665
N(28) Cu(3) N(39) C(48) -123.5(4) no 3_565 . .
N(28) Cu(3) N(39) C(45) 65.5(4) no 3_565 . .
N(28) Cu(3) N(39) C(48) -56.5(4) no 3_565 3_665 3_665
N(28) Cu(3) N(39) C(45) 114.5(4) no 3_565 3_665 3_665
N(24) Cu(3) N(39) C(48) 146.8(4) no . . .
N(24) Cu(3) N(39) C(45) -24.2(4) no . . .
N(24) Cu(3) N(39) C(48) -33.2(4) no 3_665 . .
N(24) Cu(3) N(39) C(45) 155.8(4) no 3_665 . .
N(24) Cu(3) N(39) C(48) 33.2(4) no . 3_665 3_665
N(24) Cu(3) N(39) C(45) -155.8(4) no . 3_665 3_665
N(24) Cu(3) N(39) C(48) -146.8(4) no 3_665 3_665 3_665
N(24) Cu(3) N(39) C(45) 24.2(4) no 3_665 3_665 3_665
N(26) Cu(4) N(19) C(19) -169.5(13) no . 1_455 1_455
N(19) Cu(4) N(26) C(26) 24.7(14) no 1_455 . .
N(26) Cu(4) N(43) C(56) -81.4(4) no . . .
N(26) Cu(4) N(43) C(53) 93.8(4) no . . .
N(43) Cu(4) N(26) C(26) 117.4(15) no . . .
N(26) Cu(4) N(41) C(52) -40.8(4) no . . .
N(26) Cu(4) N(41) C(49) 138.1(5) no . . .
N(41) Cu(4) N(26) C(26) -63.3(15) no . . .
N(12a Cu(4) N(19) C(19) 11.7(13) no 2_545 1_455 1_455
N(19) Cu(4) N(43) C(56) 7.5(4) no 1_455 . .
N(19) Cu(4) N(43) C(53) -177.4(4) no 1_455 . .
N(43) Cu(4) N(19) C(19) 101.8(13) no . 1_455 1_455
N(19) Cu(4) N(41) C(52) -129.7(4) no 1_455 . .
N(19) Cu(4) N(41) C(49) 49.2(5) no 1_455 . .
N(41) Cu(4) N(19) C(19) -79.5(13) no . 1_455 1_455
N(12) Cu(4) N(43) C(56) 99.8(4) no 2_545 . .
N(12) Cu(4) N(43) C(53) -85.1(4) no 2_545 . .
N(12) Cu(4) N(41) C(52) 138.0(4) no 2_545 . .
N(12) Cu(4) N(41) C(49) -43.1(5) no 2_545 . .
O(4) Cu(7) N(47) C(64) 53.5(4) no . . .
O(4) Cu(7) N(47) C(61) -114.7(4) no . . .
O(3) Cu(7) N(44) C(54) -104.7(4) no . . .
O(3) Cu(7) N(44) C(53) 81.6(4) no . . .
N(5) Cu(7) N(44) C(54) 161.4(4) no . . .
N(5) Cu(7) N(44) C(53) -12.3(5) no . . .
N(5) Cu(7) N(47) C(64) 136.1(4) no . . .
N(5) Cu(7) N(47) C(61) -32.2(4) no . . .
N(44) Cu(7) N(47) C(64) -129.9(4) no . . .
N(44) Cu(7) N(47) C(61) 61.8(4) no . . .
N(47) Cu(7) N(44) C(54) 69.8(4) no . . .
N(47) Cu(7) N(44) C(53) -103.9(5) no . . .
O(1) Cu(6) N(45) C(60) 111.7(4) no . . .
O(1) Cu(6) N(45) C(57) -79.6(5) no . . .
O(2) Cu(6) N(40) C(46) -63.7(4) no . . .
O(2) Cu(6) N(40) C(45) 106.6(4) no . . .
N(40) Cu(6) N(45) C(60) -62.4(4) no . . .
N(40) Cu(6) N(45) C(57) 106.4(5) no . . .
N(45) Cu(6) N(40) C(46) 119.9(4) no . . .
N(45) Cu(6) N(40) C(45) -69.8(4) no . . .
N(13) Cu(1) N(17) C(17) 126.2(12) no 2_645 . .
N(13) Cu(1) N(33) C(33) 137.7(5) no 2_645 . .
N(13) Cu(1) N(33) C(36) -40.7(5) no 2_645 . .
N(13) Cu(1) N(35) C(40) -47.2(5) no 2_645 . .
N(13) Cu(1) N(35) C(37) 135.3(5) no 2_645 . .
N(15) Cu(1) N(33) C(33) -134.9(5) no 4_565 . .
N(15) Cu(1) N(33) C(36) 46.6(5) no 4_565 . .
N(15) Cu(1) N(35) C(40) -134.5(5) no 4_565 . .
N(15) Cu(1) N(35) C(37) 48.0(5) no 4_565 . .
N(1) Cu(1) N(17) C(17) -50.9(12) no . . .
N(17) Cu(1) N(33) C(33) 51.0(5) no . . .
N(17) Cu(1) N(33) C(36) -127.4(5) no . . .
N(33) Cu(1) N(17) C(17) -140.8(12) no . . .
N(17) Cu(1) N(35) C(40) 39.5(5) no . . .
N(17) Cu(1) N(35) C(37) -138.0(5) no . . .
N(35) Cu(1) N(17) C(17) 36.3(12) no . . .
N(1) Cu(1) N(33) C(33) -39.1(5) no . . .
N(1) Cu(1) N(33) C(36) 142.5(5) no . . .
N(1) Cu(1) N(35) C(40) 129.7(5) no . . .
N(1) Cu(1) N(35) C(37) -47.8(5) no . . .
Cu(3) N(39) C(48) C(47) -173.6(4) no . . .
Cu(3) N(39) C(45) N(40) 172.5(4) no . . .
C(48) N(39) C(45) N(40) 1.3(10) no . . .
C(45) N(39) C(48) C(47) -2.2(10) no . . .
Cu(6) N(40) C(46) C(47) 168.8(4) no . . .
Cu(6) N(40) C(45) N(39) -169.6(4) no . . .
C(46) N(40) C(45) N(39) 0.8(10) no . . .
C(45) N(40) C(46) C(47) -1.8(9) no . . .
Cu(6) N(45) C(60) C(59) 170.3(5) no . . .
Cu(6) N(45) C(57) N(46) -168.4(5) no . . .
C(60) N(45) C(57) N(46) 0.7(11) no . . .
C(57) N(45) C(60) C(59) 0.7(11) no . . .
C(58) N(46) C(57) N(45) -2.6(12) no . . .
C(57) N(46) C(58) C(59) 3.3(12) no . . .
Cu(2) N(37) C(41) N(38) -177.9(6) no . . .
Cu(2) N(37) C(44) C(43) 178.7(7) no . . .
C(41) N(37) C(44) C(43) 1.0(14) no . . .
C(44) N(37) C(41) N(38) -0.2(14) no . . .
Cu(1) N(33) C(33) N(34) -178.2(7) no . . .
Cu(1) N(33) C(36) C(35) 176.8(6) no . . .
C(33) N(33) C(36) C(35) -1.7(14) no . . .
C(36) N(33) C(33) N(34) 0.4(15) no . . .
Cu(1) N(35) C(40) C(39) -178.3(5) no . . .
Cu(1) N(35) C(37) N(36) 175.5(5) no . . .
C(40) N(35) C(37) N(36) -2.0(11) no . . .
C(37) N(35) C(40) C(39) -0.8(11) no . . .
C(38) N(36) C(37) N(35) 3.9(13) no . . .
C(37) N(36) C(38) C(39) -3.3(14) no . . .
Cu(4) N(43) C(56) C(55) 172.2(5) no . . .
Cu(4) N(43) C(53) N(44) -171.1(4) no . . .
C(56) N(43) C(53) N(44) 4.1(10) no . . .
C(53) N(43) C(56) C(55) -3.1(11) no . . .
Cu(7) N(44) C(54) C(55) -174.4(5) no . . .
Cu(7) N(44) C(53) N(43) 171.4(4) no . . .
C(54) N(44) C(53) N(43) -2.4(10) no . . .
C(53) N(44) C(54) C(55) -0.3(11) no . . .
Cu(4) N(41) C(52) C(51) 178.8(5) no . . .
Cu(4) N(41) C(49) N(42) -178.0(5) no . . .
C(52) N(41) C(49) N(42) 0.9(11) no . . .
C(49) N(41) C(52) C(51) -0.1(11) no . . .
C(50) N(42) C(49) N(41) -1.2(13) no . . .
C(49) N(42) C(50) C(51) 0.8(15) no . . .
Cu(7) N(47) C(64) C(63) -167.2(4) no . . .
Cu(7) N(47) C(61) N(48) 168.4(5) no . . .
C(64) N(47) C(61) N(48) -0.2(10) no . . .
C(61) N(47) C(64) C(63) 1.6(10) no . . .
C(62) N(48) C(61) N(47) -1.8(10) no . . .
C(61) N(48) C(62) C(63) 2.4(11) no . . .
C(41) N(38) C(42) C(43) -10(2) no . . .
C(42) N(38) C(41) N(37) 4.1(17) no . . .
C(33) N(34) C(34) C(35) 9.3(18) no . . .
C(34) N(34) C(33) N(33) -4.0(17) no . . .
N(39) C(48) C(47) C(46) 1.1(11) no . . .
C(48) C(47) C(46) N(40) 1.0(11) no . . .
N(45) C(60) C(59) C(58) -0.1(14) no . . .
C(60) C(59) C(58) N(46) -2.0(14) no . . .
N(38) C(42) C(43) C(44) 11(3) no . . .
N(37) C(44) C(43) C(42) -6.0(19) no . . .
N(34) C(34) C(35) C(36) -11(3) no . . .
N(33) C(36) C(35) C(34) 7(3) no . . .
N(35) C(40) C(39) C(38) 1.4(11) no . . .
C(40) C(39) C(38) N(36) 0.8(12) no . . .
N(43) C(56) C(55) C(54) 0.6(15) no . . .
C(56) C(55) C(54) N(44) 1.2(15) no . . .
N(41) C(52) C(51) C(50) -0.2(12) no . . .
C(52) C(51) C(50) N(42) -0.2(14) no . . .
N(47) C(64) C(63) C(62) -1.0(12) no . . .
C(64) C(63) C(62) N(48) -1.1(13) no . . .
